data_4129296
loop_
_publ_author_name
'Shimizu, Hideyuki'
'Cojal Gonz\'alez, Jos\'e D'
'Hasegawa, Masashi'
'Nishinaga, Tohru'
'Haque, Tahmina'
'Takase, Masayoshi'
'Otani, Hiroyuki'
'Rabe, J\"urgen P'
'Iyoda, Masahiko'

_publ_section_title
;
 Synthesis, structures, and photophysical properties of \p-expanded
 oligothiophene 8-mers and their Saturn-like C&#x2086;&#x2080; complexes.
;
_journal_issue 11
_journal_name_full 'Journal of the American Chemical Society'
_journal_page_first 3877
_journal_page_last 3885
_journal_paper_doi 10.1021/jacs.5b00291
_journal_volume 137
_journal_year 2015
_chemical_formula_sum 'C172 H144 S8'
_chemical_formula_weight 2467.35
_chemical_name_common 2_c60
_space_group_IT_number 2
_space_group_name_Hall '-P 1'
_space_group_name_H-M_alt 'P -1'
_symmetry_cell_setting triclinic
_symmetry_space_group_name_H-M 'P -1'
_atom_sites_solution_hydrogens geom
_atom_sites_solution_primary direct
_atom_sites_solution_secondary difmap
_audit_creation_method SHELXL-97
_cell_angle_alpha 80.634(3)
_cell_angle_beta 77.456(3)
_cell_angle_gamma 61.448(3)
_cell_formula_units_Z 3
_cell_length_a 17.654(5)
_cell_length_b 17.880(5)
_cell_length_c 35.319(10)
_cell_measurement_temperature 108(2)
_cell_volume 9536(5)
_computing_cell_refinement 'Bruker SAINT'
_computing_data_collection 'Bruker APEX2'
_computing_data_reduction 'Bruker SAINT'
_computing_molecular_graphics 'Bruker SHELXTL'
_computing_publication_material 'Bruker SHELXTL'
_computing_structure_refinement 'SHELXL-97 (Sheldrick, 1997)'
_computing_structure_solution 'SHELXS-97 (Sheldrick, 1990)'
_diffrn_ambient_temperature 108(2)
_diffrn_measured_fraction_theta_full 0.815
_diffrn_measured_fraction_theta_max 0.815
_diffrn_measurement_device_type 'Bruker Apex-II CCD System'
_diffrn_measurement_method '/f and /w scans'
_diffrn_radiation_monochromator graphite
_diffrn_radiation_source 'fine-focus sealed tube'
_diffrn_radiation_type MoK\a
_diffrn_radiation_wavelength 0.71073
_diffrn_reflns_av_R_equivalents 0.0547
_diffrn_reflns_av_sigmaI/netI 0.1588
_diffrn_reflns_limit_h_max 19
_diffrn_reflns_limit_h_min -20
_diffrn_reflns_limit_k_max 21
_diffrn_reflns_limit_k_min -17
_diffrn_reflns_limit_l_max 41
_diffrn_reflns_limit_l_min -22
_diffrn_reflns_number 36924
_diffrn_reflns_theta_full 24.81
_diffrn_reflns_theta_max 24.81
_diffrn_reflns_theta_min 1.18
_exptl_absorpt_coefficient_mu 0.199
_exptl_absorpt_correction_T_max 0.9519
_exptl_absorpt_correction_T_min 0.9247
_exptl_absorpt_correction_type empirical
_exptl_crystal_colour red
_exptl_crystal_density_diffrn 1.289
_exptl_crystal_density_method 'not measured'
_exptl_crystal_description block
_exptl_crystal_F_000 3912
_exptl_crystal_size_max 0.40
_exptl_crystal_size_mid 0.25
_exptl_crystal_size_min 0.25
_refine_diff_density_max 1.713
_refine_diff_density_min -0.689
_refine_diff_density_rms 0.107
_refine_ls_extinction_method none
_refine_ls_goodness_of_fit_ref 1.020
_refine_ls_hydrogen_treatment constr
_refine_ls_matrix_type full
_refine_ls_number_parameters 2262
_refine_ls_number_reflns 26786
_refine_ls_number_restraints 0
_refine_ls_restrained_S_all 1.020
_refine_ls_R_factor_all 0.2128
_refine_ls_R_factor_gt 0.1137
_refine_ls_shift/su_max 0.071
_refine_ls_shift/su_mean 0.006
_refine_ls_structure_factor_coef Fsqd
_refine_ls_weighting_details 'calc w=1/[\s^2^(Fo^2^)+(0.1443P)^2^+60.9596P] where P=(Fo^2^+2Fc^2^)/3'
_refine_ls_weighting_scheme calc
_refine_ls_wR_factor_gt 0.2811
_refine_ls_wR_factor_ref 0.3530
_reflns_number_gt 12695
_reflns_number_total 26786
_reflns_threshold_expression >2sigma(I)
_cod_data_source_file ja5b00291_si_004.cif
_cod_data_source_block 8mer_f
_cod_depositor_comments
;
The following automatic conversions were performed:

data item '_symmetry_cell_setting' value 'Triclinic' was changed to
'triclinic' in accordance with the
/home/saulius/struct/COD-crude-data/automatic-downloads/DataCite-retrospective/ACS/depositions/lib/dictionaries/cif_core.dic
dictionary named 'cif_core.dic' version 2.4.2 last updated on
2011-04-26.

Automatic conversion script
Id: cif_fix_values 6909 2019-04-08 15:41:33Z antanas 
;
_cod_original_cell_volume 9537(5)
_cod_original_sg_symbol_H-M P-1
_cod_database_code 4129296

loop_
_symmetry_equiv_pos_as_xyz
'x, y, z'
'-x, -y, -z'

loop_
_atom_site_label
_atom_site_type_symbol
_atom_site_fract_x
_atom_site_fract_y
_atom_site_fract_z
_atom_site_U_iso_or_equiv
_atom_site_adp_type
_atom_site_occupancy
_atom_site_symmetry_multiplicity
_atom_site_calc_flag
_atom_site_refinement_flags
S1 S 0.49376(17) 0.65247(15) 0.62115(7) 0.0322(6) Uani 1 1 d .
S2 S 0.68104(17) 0.36487(15) 0.69556(7) 0.0316(6) Uani 1 1 d .
S3 S 0.96803(17) 0.25768(15) 0.75421(7) 0.0320(6) Uani 1 1 d .
S4 S 1.21361(17) 0.37894(16) 0.74043(8) 0.0341(6) Uani 1 1 d .
S5 S 1.21461(17) 0.69355(15) 0.71116(7) 0.0326(6) Uani 1 1 d .
S6 S 1.02810(17) 0.98115(15) 0.64092(8) 0.0340(6) Uani 1 1 d .
S7 S 0.72244(17) 1.08715(15) 0.59140(8) 0.0333(6) Uani 1 1 d .
S8 S 0.48098(17) 0.97278(15) 0.59688(7) 0.0323(6) Uani 1 1 d .
C1 C 0.4037(6) 0.8810(6) 0.5860(3) 0.030(2) Uani 1 1 d .
C2 C 0.3980(7) 0.8152(6) 0.5959(3) 0.036(3) Uani 1 1 d .
C3 C 0.3992(6) 0.7351(6) 0.6072(3) 0.029(2) Uani 1 1 d .
C4 C 0.3359(6) 0.7117(6) 0.6089(3) 0.025(2) Uani 1 1 d .
C5 C 0.3632(6) 0.6244(6) 0.6216(3) 0.030(2) Uani 1 1 d .
C6 C 0.4478(6) 0.5830(6) 0.6298(3) 0.030(2) Uani 1 1 d .
C7 C 0.4952(7) 0.4999(6) 0.6451(3) 0.032(2) Uani 1 1 d .
C8 C 0.5418(6) 0.4311(6) 0.6587(3) 0.030(2) Uani 1 1 d .
C9 C 0.6020(6) 0.3570(6) 0.6770(3) 0.028(2) Uani 1 1 d .
C10 C 0.6127(7) 0.2745(6) 0.6815(3) 0.029(2) Uani 1 1 d .
C11 C 0.6859(6) 0.2166(6) 0.6999(3) 0.027(2) Uani 1 1 d .
C12 C 0.7292(6) 0.2564(6) 0.7096(2) 0.025(2) Uani 1 1 d .
C13 C 0.8041(7) 0.2218(6) 0.7272(3) 0.025(2) Uiso 1 1 d .
C14 C 0.8711(6) 0.1925(5) 0.7400(3) 0.027(2) Uani 1 1 d .
C15 C 0.9496(6) 0.1716(6) 0.7536(2) 0.023(2) Uani 1 1 d .
C16 C 1.0155(6) 0.0968(6) 0.7653(3) 0.028(2) Uani 1 1 d .
C17 C 1.0832(6) 0.1072(5) 0.7742(2) 0.022(2) Uani 1 1 d .
C18 C 1.0679(6) 0.1909(5) 0.7699(3) 0.024(2) Uani 1 1 d .
C19 C 1.1207(7) 0.2261(6) 0.7726(3) 0.035(3) Uani 1 1 d .
C20 C 1.1700(7) 0.2558(6) 0.7739(3) 0.031(2) Uani 1 1 d .
C21 C 1.2222(7) 0.2953(6) 0.7742(3) 0.031(2) Uani 1 1 d .
C22 C 1.2775(6) 0.2799(5) 0.8000(3) 0.027(2) Uani 1 1 d .
C23 C 1.3127(6) 0.3398(6) 0.7918(3) 0.030(2) Uani 1 1 d .
C24 C 1.2844(6) 0.3957(6) 0.7611(3) 0.028(2) Uiso 1 1 d .
C25 C 1.2985(7) 0.4666(6) 0.7475(3) 0.035(3) Uani 1 1 d .
C26 C 1.3075(6) 0.5289(6) 0.7367(3) 0.031(2) Uani 1 1 d .
C27 C 1.3062(6) 0.6106(6) 0.7255(2) 0.027(2) Uani 1 1 d .
C28 C 1.3726(6) 0.6313(6) 0.7249(3) 0.029(2) Uani 1 1 d .
C29 C 1.3458(6) 0.7186(6) 0.7132(3) 0.026(2) Uani 1 1 d .
C30 C 1.2644(6) 0.7598(5) 0.7037(3) 0.028(2) Uani 1 1 d .
C31 C 1.2157(7) 0.8439(6) 0.6888(3) 0.030(2) Uani 1 1 d .
C32 C 1.1693(7) 0.9141(7) 0.6757(3) 0.034(3) Uani 1 1 d .
C33 C 1.1047(6) 0.9901(6) 0.6599(3) 0.028(2) Uani 1 1 d .
C34 C 1.0878(6) 1.0738(6) 0.6603(3) 0.029(2) Uani 1 1 d .
C35 C 1.0105(6) 1.1313(5) 0.6455(3) 0.024(2) Uani 1 1 d .
C36 C 0.9708(6) 1.0905(6) 0.6340(3) 0.031(2) Uani 1 1 d .
C37 C 0.8908(8) 1.1245(6) 0.6191(3) 0.032(3) Uani 1 1 d .
C38 C 0.8258(7) 1.1468(6) 0.6068(3) 0.029(2) Uani 1 1 d .
C39 C 0.7494(7) 1.1693(6) 0.5924(3) 0.031(2) Uani 1 1 d .
C40 C 0.6887(6) 1.2462(6) 0.5790(3) 0.031(2) Uani 1 1 d .
C41 C 0.6190(6) 1.2406(6) 0.5675(3) 0.027(2) Uani 1 1 d .
C42 C 0.6290(6) 1.1581(6) 0.5730(3) 0.032(2) Uani 1 1 d .
C43 C 0.5693(7) 1.1298(6) 0.5686(3) 0.030(2) Uani 1 1 d .
C44 C 0.5242(7) 1.0989(6) 0.5661(3) 0.033(3) Uani 1 1 d .
C45 C 0.4747(6) 1.0575(6) 0.5634(3) 0.027(2) Uani 1 1 d .
C46 C 0.4237(6) 1.0698(5) 0.5364(3) 0.024(2) Uani 1 1 d .
C47 C 0.3891(6) 1.0108(6) 0.5423(3) 0.030(2) Uani 1 1 d .
C48 C 0.4167(6) 0.9534(6) 0.5734(3) 0.031(2) Uani 1 1 d .
C49 C 0.2464(6) 0.7733(6) 0.6013(3) 0.032(2) Uani 1 1 d .
H49 H 0.2381 0.8318 0.6024 0.038 Uiso 1 1 calc R
H49A H 0.2039 0.7645 0.6225 0.038 Uiso 1 1 calc R
C50 C 0.2246(7) 0.7679(6) 0.5624(3) 0.039(3) Uani 1 1 d .
H50 H 0.2676 0.7748 0.5409 0.046 Uiso 1 1 calc R
H50A H 0.2289 0.7109 0.5615 0.046 Uiso 1 1 calc R
C51 C 0.1331(7) 0.8363(6) 0.5568(3) 0.040(3) Uani 1 1 d .
H51 H 0.0903 0.8283 0.5782 0.048 Uiso 1 1 calc R
H51A H 0.1286 0.8930 0.5586 0.048 Uiso 1 1 calc R
C52 C 0.1092(9) 0.8351(9) 0.5184(4) 0.086(5) Uani 1 1 d .
H52 H 0.1517 0.8421 0.4970 0.129 Uiso 1 1 calc R
H52A H 0.0507 0.8819 0.5161 0.129 Uiso 1 1 calc R
H52B H 0.1097 0.7805 0.5171 0.129 Uiso 1 1 calc R
C53 C 0.3119(6) 0.5763(6) 0.6244(3) 0.029(2) Uani 1 1 d .
H53 H 0.2492 0.6175 0.6253 0.035 Uiso 1 1 calc R
H53A H 0.3182 0.5396 0.6490 0.035 Uiso 1 1 calc R
C54 C 0.3417(6) 0.5210(6) 0.5904(3) 0.030(2) Uani 1 1 d .
H54 H 0.3300 0.5587 0.5662 0.036 Uiso 1 1 calc R
H54A H 0.4057 0.4846 0.5879 0.036 Uiso 1 1 calc R
C55 C 0.2986(7) 0.4647(6) 0.5935(3) 0.041(3) Uani 1 1 d .
H55 H 0.2348 0.5012 0.5954 0.049 Uiso 1 1 calc R
H55A H 0.3192 0.4345 0.5694 0.049 Uiso 1 1 calc R
C56 C 0.3154(8) 0.3996(7) 0.6275(3) 0.051(3) Uani 1 1 d .
H56 H 0.3782 0.3695 0.6287 0.076 Uiso 1 1 calc R
H56A H 0.2955 0.3586 0.6245 0.076 Uiso 1 1 calc R
H56B H 0.2836 0.4283 0.6516 0.076 Uiso 1 1 calc R
C57 C 0.5571(6) 0.2486(6) 0.6666(3) 0.032(2) Uani 1 1 d .
H57 H 0.5953 0.1958 0.6529 0.038 Uiso 1 1 calc R
H57A H 0.5256 0.2936 0.6473 0.038 Uiso 1 1 calc R
C58 C 0.4901(7) 0.2328(7) 0.6977(3) 0.040(3) Uani 1 1 d .
H58 H 0.4436 0.2882 0.7072 0.049 Uiso 1 1 calc R
H58A H 0.5191 0.1976 0.7199 0.049 Uiso 1 1 calc R
C59 C 0.4482(7) 0.1873(7) 0.6823(3) 0.047(3) Uani 1 1 d .
H59 H 0.3963 0.1911 0.7012 0.057 Uiso 1 1 calc R
H59A H 0.4282 0.2173 0.6575 0.057 Uiso 1 1 calc R
C60 C 0.5097(9) 0.0954(7) 0.6758(3) 0.061(4) Uani 1 1 d .
H60 H 0.5616 0.0911 0.6573 0.091 Uiso 1 1 calc R
H60A H 0.4806 0.0703 0.6653 0.091 Uiso 1 1 calc R
H60B H 0.5272 0.0645 0.7005 0.091 Uiso 1 1 calc R
C61 C 0.7139(6) 0.1241(5) 0.7095(3) 0.029(2) Uani 1 1 d .
H61 H 0.7775 0.0920 0.7004 0.035 Uiso 1 1 calc R
H61A H 0.6838 0.1057 0.6953 0.035 Uiso 1 1 calc R
C62 C 0.6948(7) 0.1012(6) 0.7529(3) 0.034(2) Uani 1 1 d .
H62 H 0.7260 0.1182 0.7672 0.041 Uiso 1 1 calc R
H62A H 0.6314 0.1340 0.7622 0.041 Uiso 1 1 calc R
C63 C 0.7219(7) 0.0078(6) 0.7619(3) 0.037(3) Uani 1 1 d .
H63 H 0.7848 -0.0251 0.7515 0.044 Uiso 1 1 calc R
H63A H 0.6887 -0.0087 0.7486 0.044 Uiso 1 1 calc R
C64 C 0.7066(8) -0.0155(7) 0.8053(3) 0.054(3) Uani 1 1 d .
H64 H 0.7390 0.0009 0.8187 0.081 Uiso 1 1 calc R
H64A H 0.7268 -0.0772 0.8097 0.081 Uiso 1 1 calc R
H64B H 0.6441 0.0147 0.8155 0.081 Uiso 1 1 calc R
C65 C 1.0222(7) 0.0080(6) 0.7659(3) 0.035(3) Uani 1 1 d .
H65 H 1.0814 -0.0298 0.7527 0.042 Uiso 1 1 calc R
H65A H 1.0171 -0.0146 0.7933 0.042 Uiso 1 1 calc R
C66 C 0.9570(7) 0.0011(6) 0.7474(3) 0.040(3) Uani 1 1 d .
H66 H 0.9514 0.0353 0.7222 0.048 Uiso 1 1 calc R
H66A H 0.8993 0.0260 0.7643 0.048 Uiso 1 1 calc R
C67 C 0.9813(7) -0.0908(6) 0.7405(3) 0.044(3) Uani 1 1 d .
H67 H 0.9414 -0.0890 0.7241 0.053 Uiso 1 1 calc R
H67A H 1.0413 -0.1173 0.7257 0.053 Uiso 1 1 calc R
C68 C 0.9772(9) -0.1466(8) 0.7766(3) 0.061(4) Uani 1 1 d .
H68 H 1.0207 -0.1538 0.7919 0.091 Uiso 1 1 calc R
H68A H 0.9895 -0.2025 0.7695 0.091 Uiso 1 1 calc R
H68B H 0.9188 -0.1201 0.7921 0.091 Uiso 1 1 calc R
C69 C 1.1670(6) 0.0393(6) 0.7849(3) 0.032(2) Uani 1 1 d .
H69 H 1.2147 0.0510 0.7696 0.038 Uiso 1 1 calc R
H69A H 1.1762 -0.0157 0.7772 0.038 Uiso 1 1 calc R
C70 C 1.1741(7) 0.0293(6) 0.8282(3) 0.036(3) Uani 1 1 d .
H70 H 1.1584 0.0856 0.8368 0.043 Uiso 1 1 calc R
H70A H 1.1314 0.0103 0.8433 0.043 Uiso 1 1 calc R
C71 C 1.2647(6) -0.0340(6) 0.8369(3) 0.035(3) Uani 1 1 d .
H71 H 1.2811 -0.0897 0.8274 0.042 Uiso 1 1 calc R
H71A H 1.3070 -0.0140 0.8223 0.042 Uiso 1 1 calc R
C72 C 1.2722(8) -0.0466(8) 0.8794(3) 0.054(3) Uani 1 1 d .
H72 H 1.2486 0.0091 0.8899 0.082 Uiso 1 1 calc R
H72A H 1.3337 -0.0806 0.8824 0.082 Uiso 1 1 calc R
H72B H 1.2390 -0.0765 0.8934 0.082 Uiso 1 1 calc R
C73 C 1.2941(7) 0.2116(6) 0.8320(3) 0.038(3) Uani 1 1 d .
H73 H 1.3118 0.2277 0.8529 0.045 Uiso 1 1 calc R
H73A H 1.2387 0.2091 0.8429 0.045 Uiso 1 1 calc R
C74 C 1.3611(12) 0.1261(9) 0.8211(4) 0.114(7) Uani 1 1 d .
H74 H 1.3866 0.0993 0.8452 0.137 Uiso 1 1 calc R
H74A H 1.3266 0.0974 0.8186 0.137 Uiso 1 1 calc R
C75 C 1.4234(12) 0.0983(8) 0.7955(6) 0.159(11) Uani 1 1 d .
H75 H 1.4601 0.1247 0.7980 0.191 Uiso 1 1 calc R
H75A H 1.3996 0.1245 0.7710 0.191 Uiso 1 1 calc R
C76 C 1.4867(8) 0.0075(7) 0.7874(3) 0.055(3) Uani 1 1 d .
H76 H 1.4805 -0.0302 0.8099 0.082 Uiso 1 1 calc R
H76A H 1.5465 0.0007 0.7822 0.082 Uiso 1 1 calc R
H76B H 1.4747 -0.0073 0.7646 0.082 Uiso 1 1 calc R
C77 C 1.3716(7) 0.3423(7) 0.8151(3) 0.041(3) Uani 1 1 d .
H77 H 1.3656 0.3125 0.8409 0.050 Uiso 1 1 calc R
H77A H 1.3525 0.4026 0.8193 0.050 Uiso 1 1 calc R
C78 C 1.4682(8) 0.3019(8) 0.7967(5) 0.078(5) Uani 1 1 d .
H78 H 1.4896 0.2403 0.7944 0.093 Uiso 1 1 calc R
H78A H 1.4749 0.3289 0.7702 0.093 Uiso 1 1 calc R
C79 C 1.5220(13) 0.3130(10) 0.8210(8) 0.155(11) Uani 1 1 d .
H79 H 1.5657 0.3260 0.8024 0.186 Uiso 1 1 calc R
H79A H 1.4822 0.3655 0.8348 0.186 Uiso 1 1 calc R
C80 C 1.560(2) 0.2619(14) 0.8442(7) 0.25(2) Uani 1 1 d .
H80 H 1.5290 0.2796 0.8703 0.370 Uiso 1 1 calc R
H80A H 1.6190 0.2568 0.8411 0.370 Uiso 1 1 calc R
H80B H 1.5644 0.2067 0.8407 0.370 Uiso 1 1 calc R
C81 C 1.4608(6) 0.5682(6) 0.7351(3) 0.030(2) Uani 1 1 d .
H81 H 1.5060 0.5769 0.7156 0.036 Uiso 1 1 calc R
H81A H 1.4696 0.5100 0.7330 0.036 Uiso 1 1 calc R
C82 C 1.4746(6) 0.5732(6) 0.7751(3) 0.035(3) Uani 1 1 d .
H82 H 1.4686 0.6304 0.7773 0.042 Uiso 1 1 calc R
H82A H 1.4296 0.5651 0.7949 0.042 Uiso 1 1 calc R
C83 C 1.5636(7) 0.5061(7) 0.7823(3) 0.046(3) Uani 1 1 d .
H83 H 1.6078 0.5169 0.7630 0.055 Uiso 1 1 calc R
H83A H 1.5703 0.4499 0.7777 0.055 Uiso 1 1 calc R
C84 C 1.5830(10) 0.5013(9) 0.8225(4) 0.088(5) Uani 1 1 d .
H84 H 1.5378 0.4938 0.8420 0.132 Uiso 1 1 calc R
H84A H 1.5834 0.5541 0.8263 0.132 Uiso 1 1 calc R
H84B H 1.6402 0.4527 0.8253 0.132 Uiso 1 1 calc R
C85 C 1.3983(6) 0.7652(6) 0.7109(3) 0.032(2) Uani 1 1 d .
H85 H 1.3947 0.8004 0.6860 0.039 Uiso 1 1 calc R
H85A H 1.4604 0.7232 0.7113 0.039 Uiso 1 1 calc R
C86 C 1.3662(7) 0.8218(6) 0.7442(3) 0.035(3) Uani 1 1 d .
H86 H 1.3729 0.7856 0.7689 0.042 Uiso 1 1 calc R
H86A H 1.3031 0.8608 0.7447 0.042 Uiso 1 1 calc R
C87 C 1.4140(7) 0.8747(6) 0.7420(3) 0.035(3) Uani 1 1 d .
H87 H 1.3922 0.9071 0.7656 0.042 Uiso 1 1 calc R
H87A H 1.4772 0.8360 0.7415 0.042 Uiso 1 1 calc R
C88 C 1.4011(8) 0.9368(7) 0.7061(3) 0.052(3) Uani 1 1 d .
H88 H 1.4269 0.9047 0.6827 0.078 Uiso 1 1 calc R
H88A H 1.4296 0.9721 0.7065 0.078 Uiso 1 1 calc R
H88B H 1.3385 0.9735 0.7059 0.078 Uiso 1 1 calc R
C89 C 1.1448(6) 1.0989(6) 0.6759(3) 0.029(2) Uani 1 1 d .
H89 H 1.1731 1.0551 0.6962 0.035 Uiso 1 1 calc R
H89A H 1.1072 1.1535 0.6884 0.035 Uiso 1 1 calc R
C90 C 1.2150(6) 1.1092(6) 0.6457(3) 0.030(2) Uani 1 1 d .
H90 H 1.2609 1.0521 0.6378 0.036 Uiso 1 1 calc R
H90A H 1.1891 1.1421 0.6224 0.036 Uiso 1 1 calc R
C91 C 1.2562(6) 1.1536(6) 0.6597(3) 0.033(2) Uani 1 1 d .
H91 H 1.3094 1.1468 0.6410 0.040 Uiso 1 1 calc R
H91A H 1.2747 1.1252 0.6850 0.040 Uiso 1 1 calc R
C92 C 1.1981(7) 1.2470(6) 0.6647(3) 0.039(3) Uani 1 1 d .
H92 H 1.1843 1.2769 0.6394 0.058 Uiso 1 1 calc R
H92A H 1.2281 1.2703 0.6758 0.058 Uiso 1 1 calc R
H92B H 1.1439 1.2548 0.6822 0.058 Uiso 1 1 calc R
C93 C 0.9691(7) 1.2274(6) 0.6430(3) 0.035(3) Uani 1 1 d .
H93 H 1.0030 1.2447 0.6553 0.041 Uiso 1 1 calc R
H93A H 0.9093 1.2493 0.6581 0.041 Uiso 1 1 calc R
C94 C 0.9633(7) 1.2690(6) 0.6022(3) 0.037(3) Uani 1 1 d .
H94 H 0.9289 1.2520 0.5900 0.044 Uiso 1 1 calc R
H94A H 0.9307 1.3317 0.6039 0.044 Uiso 1 1 calc R
C95 C 1.0473(7) 1.2486(7) 0.5765(3) 0.045(3) Uani 1 1 d .
H95 H 1.0809 1.1860 0.5750 0.054 Uiso 1 1 calc R
H95A H 1.0814 1.2673 0.5880 0.054 Uiso 1 1 calc R
C96 C 1.0370(8) 1.2910(7) 0.5354(3) 0.055(3) Uani 1 1 d .
H96 H 1.0029 1.2732 0.5239 0.082 Uiso 1 1 calc R
H96A H 1.0948 1.2737 0.5195 0.082 Uiso 1 1 calc R
H96B H 1.0067 1.3532 0.5366 0.082 Uiso 1 1 calc R
C97 C 0.6963(7) 1.3257(6) 0.5788(3) 0.037(3) Uani 1 1 d .
H97 H 0.7216 1.3217 0.6019 0.045 Uiso 1 1 calc R
H97A H 0.6368 1.3744 0.5815 0.045 Uiso 1 1 calc R
C98 C 0.7507(8) 1.3449(7) 0.5433(3) 0.047(3) Uani 1 1 d .
H98 H 0.7236 1.3527 0.5202 0.056 Uiso 1 1 calc R
H98A H 0.8095 1.2952 0.5396 0.056 Uiso 1 1 calc R
C99 C 0.7603(9) 1.4235(7) 0.5456(3) 0.055(3) Uani 1 1 d .
H99 H 0.7918 1.4139 0.5673 0.066 Uiso 1 1 calc R
H99A H 0.7016 1.4723 0.5513 0.066 Uiso 1 1 calc R
C100 C 0.8095(10) 1.4459(9) 0.5082(4) 0.079(5) Uani 1 1 d .
H100 H 0.8692 1.3995 0.5034 0.119 Uiso 1 1 calc R
H101 H 0.8114 1.4987 0.5108 0.119 Uiso 1 1 calc R
H102 H 0.7796 1.4539 0.4864 0.119 Uiso 1 1 calc R
C101 C 0.5425(6) 1.3118(6) 0.5506(3) 0.031(2) Uani 1 1 d .
H103 H 0.5274 1.3658 0.5614 0.037 Uiso 1 1 calc R
H104 H 0.4914 1.3004 0.5586 0.037 Uiso 1 1 calc R
C102 C 0.5598(8) 1.3227(9) 0.5068(3) 0.074(4) Uani 1 1 d .
H105 H 0.5789 1.2673 0.4963 0.089 Uiso 1 1 calc R
H106 H 0.6088 1.3372 0.4991 0.089 Uiso 1 1 calc R
C103 C 0.4827(8) 1.3906(10) 0.4877(4) 0.076(4) Uani 1 1 d .
H107 H 0.4493 1.4408 0.5035 0.091 Uiso 1 1 calc R
H108 H 0.5038 1.4094 0.4614 0.091 Uiso 1 1 calc R
C104 C 0.4284(11) 1.3522(10) 0.4852(4) 0.094(5) Uani 1 1 d .
H109 H 0.4641 1.2985 0.4724 0.141 Uiso 1 1 calc R
H110 H 0.3823 1.3912 0.4701 0.141 Uiso 1 1 calc R
H111 H 0.4019 1.3406 0.5114 0.141 Uiso 1 1 calc R
C105 C 0.4059(6) 1.1404(6) 0.5044(3) 0.032(2) Uani 1 1 d .
H112 H 0.4111 1.1170 0.4798 0.038 Uiso 1 1 calc R
H113 H 0.4513 1.1595 0.5008 0.038 Uiso 1 1 calc R
C106 C 0.3170(7) 1.2170(6) 0.5117(3) 0.037(3) Uani 1 1 d .
H114 H 0.3137 1.2618 0.4907 0.044 Uiso 1 1 calc R
H115 H 0.2719 1.2001 0.5103 0.044 Uiso 1 1 calc R
C107 C 0.2959(7) 1.2542(6) 0.5498(3) 0.046(3) Uani 1 1 d .
H116 H 0.3465 1.2601 0.5538 0.055 Uiso 1 1 calc R
H117 H 0.2862 1.2144 0.5709 0.055 Uiso 1 1 calc R
C108 C 0.2151(7) 1.3412(6) 0.5524(3) 0.047(3) Uani 1 1 d .
H118 H 0.2244 1.3811 0.5317 0.070 Uiso 1 1 calc R
H119 H 0.2049 1.3630 0.5778 0.070 Uiso 1 1 calc R
H120 H 0.1643 1.3355 0.5495 0.070 Uiso 1 1 calc R
C109 C 0.3377(7) 1.0030(6) 0.5163(3) 0.035(3) Uani 1 1 d .
H121 H 0.3615 0.9420 0.5119 0.042 Uiso 1 1 calc R
H122 H 0.3453 1.0334 0.4908 0.042 Uiso 1 1 calc R
C110 C 0.2405(6) 1.0386(6) 0.5322(3) 0.036(3) Uani 1 1 d .
H123 H 0.2142 1.1014 0.5326 0.044 Uiso 1 1 calc R
H124 H 0.2325 1.0148 0.5592 0.044 Uiso 1 1 calc R
C111 C 0.1932(8) 1.0164(7) 0.5072(4) 0.054(3) Uani 1 1 d .
H125 H 0.2054 1.0360 0.4797 0.065 Uiso 1 1 calc R
H126 H 0.2165 0.9537 0.5085 0.065 Uiso 1 1 calc R
C112 C 0.0990(8) 1.0557(8) 0.5201(5) 0.094(6) Uani 1 1 d .
H127 H 0.0868 1.0411 0.5480 0.142 Uiso 1 1 calc R
H128 H 0.0724 1.0345 0.5057 0.142 Uiso 1 1 calc R
H129 H 0.0744 1.1178 0.5154 0.142 Uiso 1 1 calc R
C113 C 1.0892(7) 0.3224(7) 0.8960(3) 0.041(3) Uani 1 1 d .
C114 C 1.0621(7) 0.2583(6) 0.9009(3) 0.038(3) Uani 1 1 d .
C115 C 1.0044(8) 0.2513(7) 0.8849(3) 0.044(3) Uani 1 1 d .
C116 C 0.9963(7) 0.1757(7) 0.8975(3) 0.046(3) Uani 1 1 d .
C117 C 1.0523(6) 0.1255(6) 0.9230(3) 0.034(2) Uani 1 1 d .
C118 C 1.0673(7) 0.0443(7) 0.9405(3) 0.040(3) Uani 1 1 d .
C119 C 1.0891(7) -0.0247(7) 0.9564(3) 0.040(3) Uani 1 1 d .
C120 C 1.1190(7) -0.1100(6) 0.9730(3) 0.041(3) Uani 1 1 d .
C121 C 1.0806(7) -0.1622(7) 0.9791(3) 0.037(3) Uani 1 1 d .
C122 C 1.1313(7) -0.2435(7) 0.9960(3) 0.040(3) Uani 1 1 d .
C123 C 1.2082(8) -0.2525(7) 1.0026(3) 0.041(3) Uani 1 1 d .
C124 C 1.2743(8) -0.3201(8) 1.0202(3) 0.046(3) Uani 1 1 d .
C125 C 1.3374(8) -0.3752(7) 1.0352(3) 0.040(3) Uani 1 1 d .
C126 C 1.4128(7) -0.4328(6) 1.0509(3) 0.038(3) Uani 1 1 d .
C127 C 1.4565(7) -0.5197(6) 1.0500(3) 0.039(3) Uani 1 1 d .
C128 C 1.5350(7) -0.5563(6) 1.0665(3) 0.038(3) Uani 1 1 d .
C129 C 1.5461(8) -0.4934(7) 1.0785(3) 0.044(3) Uani 1 1 d .
C130 C 1.6195(8) -0.5009(6) 1.0926(3) 0.036(3) Uani 1 1 d .
C131 C 1.6797(8) -0.4992(7) 1.1016(3) 0.047(3) Uani 1 1 d .
C132 C 1.7459(8) -0.4877(6) 1.1111(3) 0.043(3) Uani 1 1 d .
C133 C 1.7974(7) -0.5273(6) 1.1401(3) 0.043(3) Uani 1 1 d .
C134 C 1.8518(7) -0.4938(6) 1.1424(3) 0.040(3) Uani 1 1 d .
C135 C 1.8447(7) -0.4270(7) 1.1144(3) 0.042(3) Uani 1 1 d .
C136 C 1.8853(8) -0.3742(7) 1.1085(3) 0.046(3) Uani 1 1 d .
S9 S 1.11346(19) 0.17005(17) 0.93206(9) 0.0443(7) Uani 1 1 d .
S10 S 1.21930(19) -0.16055(18) 0.98824(9) 0.0457(8) Uani 1 1 d .
S11 S 1.4624(2) -0.39296(17) 1.07245(8) 0.0463(8) Uani 1 1 d .
S12 S 1.7688(2) -0.40791(18) 1.08523(9) 0.0491(8) Uani 1 1 d .
C137 C 0.9541(7) 0.3202(7) 0.8558(3) 0.052(3) Uani 1 1 d .
H137 H 0.9954 0.3361 0.8370 0.062 Uiso 1 1 calc R
H138 H 0.9294 0.2965 0.8413 0.062 Uiso 1 1 calc R
C138 C 0.8822(7) 0.3984(7) 0.8736(4) 0.060(4) Uani 1 1 d .
H139 H 0.9062 0.4228 0.8881 0.073 Uiso 1 1 calc R
H140 H 0.8399 0.3835 0.8922 0.073 Uiso 1 1 calc R
C139 C 0.8351(11) 0.4649(9) 0.8425(5) 0.107(7) Uani 1 1 d .
H141 H 0.8780 0.4808 0.8250 0.128 Uiso 1 1 calc R
H142 H 0.8164 0.4375 0.8268 0.128 Uiso 1 1 calc R
C140 C 0.7632(13) 0.5391(13) 0.8550(5) 0.137(8) Uani 1 1 d .
H143 H 0.7135 0.5274 0.8654 0.206 Uiso 1 1 calc R
H144 H 0.7488 0.5821 0.8331 0.206 Uiso 1 1 calc R
H145 H 0.7763 0.5604 0.8753 0.206 Uiso 1 1 calc R
C141 C 0.9415(8) 0.1473(8) 0.8808(4) 0.062(4) Uani 1 1 d .
H146 H 0.9501 0.1567 0.8521 0.075 Uiso 1 1 calc R
H147 H 0.9608 0.0856 0.8876 0.075 Uiso 1 1 calc R
C142 C 0.8492(9) 0.1959(9) 0.8967(4) 0.068(4) Uani 1 1 d .
H148 H 0.8288 0.2566 0.8872 0.082 Uiso 1 1 calc R
H149 H 0.8423 0.1925 0.9254 0.082 Uiso 1 1 calc R
C143 C 0.7904(9) 0.1616(10) 0.8847(4) 0.075(4) Uani 1 1 d .
H150 H 0.8072 0.1027 0.8964 0.090 Uiso 1 1 calc R
H151 H 0.7286 0.1976 0.8956 0.090 Uiso 1 1 calc R
C144 C 0.7979(14) 0.1614(17) 0.8425(5) 0.168(11) Uani 1 1 d .
H152 H 0.7764 0.2201 0.8309 0.252 Uiso 1 1 calc R
H153 H 0.7630 0.1363 0.8371 0.252 Uiso 1 1 calc R
H154 H 0.8592 0.1277 0.8313 0.252 Uiso 1 1 calc R
C145 C 0.9921(7) -0.1310(7) 0.9676(3) 0.043(3) Uani 1 1 d .
H155 H 0.9526 -0.0736 0.9772 0.051 Uiso 1 1 calc R
H156 H 0.9673 -0.1697 0.9806 0.051 Uiso 1 1 calc R
C146 C 0.9940(7) -0.1259(7) 0.9240(3) 0.045(3) Uani 1 1 d .
H157 H 1.0194 -0.0878 0.9107 0.054 Uiso 1 1 calc R
H158 H 1.0318 -0.1834 0.9142 0.054 Uiso 1 1 calc R
C147 C 0.9056(9) -0.0933(10) 0.9147(4) 0.075(4) Uani 1 1 d .
H159 H 0.8680 -0.0364 0.9251 0.090 Uiso 1 1 calc R
H160 H 0.8809 -0.1318 0.9281 0.090 Uiso 1 1 calc R
C148 C 0.9027(9) -0.0856(11) 0.8722(4) 0.091(5) Uani 1 1 d .
H161 H 0.9268 -0.0474 0.8586 0.137 Uiso 1 1 calc R
H162 H 0.8420 -0.0624 0.8682 0.137 Uiso 1 1 calc R
H163 H 0.9373 -0.1421 0.8618 0.137 Uiso 1 1 calc R
C149 C 1.1038(8) -0.3137(7) 1.0056(3) 0.048(3) Uani 1 1 d .
H164 H 1.0441 -0.2904 1.0209 0.058 Uiso 1 1 calc R
H165 H 1.1436 -0.3597 1.0221 0.058 Uiso 1 1 calc R
C150 C 1.1045(8) -0.3520(8) 0.9700(4) 0.061(3) Uani 1 1 d .
H166 H 1.0795 -0.3052 0.9501 0.073 Uiso 1 1 calc R
H167 H 1.1659 -0.3895 0.9591 0.073 Uiso 1 1 calc R
C151 C 1.0544(12) -0.4028(9) 0.9779(5) 0.092(5) Uani 1 1 d .
H168 H 1.0707 -0.4371 0.9554 0.111 Uiso 1 1 calc R
H169 H 1.0726 -0.4431 1.0009 0.111 Uiso 1 1 calc R
C152 C 0.9575(12) -0.3510(12) 0.9852(5) 0.111(6) Uani 1 1 d .
H170 H 0.9399 -0.3219 1.0092 0.167 Uiso 1 1 calc R
H171 H 0.9302 -0.3885 0.9878 0.167 Uiso 1 1 calc R
H172 H 0.9388 -0.3085 0.9634 0.167 Uiso 1 1 calc R
C153 C 1.4252(8) -0.5645(7) 1.0295(3) 0.049(3) Uani 1 1 d .
H173 H 1.4700 -0.6250 1.0280 0.059 Uiso 1 1 calc R
H174 H 1.4207 -0.5387 1.0025 0.059 Uiso 1 1 calc R
C154 C 1.3385(8) -0.5621(8) 1.0480(3) 0.053(3) Uani 1 1 d .
H175 H 1.3002 -0.5074 1.0602 0.064 Uiso 1 1 calc R
H176 H 1.3479 -0.6090 1.0686 0.064 Uiso 1 1 calc R
C155 C 1.2932(8) -0.5714(8) 1.0175(4) 0.061(4) Uani 1 1 d .
H177 H 1.2781 -0.5213 0.9984 0.074 Uiso 1 1 calc R
H178 H 1.3339 -0.6231 1.0033 0.074 Uiso 1 1 calc R
C156 C 1.2113(9) -0.5781(9) 1.0367(5) 0.090(5) Uani 1 1 d .
H179 H 1.2255 -0.6248 1.0571 0.135 Uiso 1 1 calc R
H180 H 1.1867 -0.5894 1.0173 0.135 Uiso 1 1 calc R
H181 H 1.1685 -0.5243 1.0483 0.135 Uiso 1 1 calc R
C157 C 1.5983(7) -0.6479(6) 1.0703(3) 0.046(3) Uani 1 1 d .
H182 H 1.6581 -0.6535 1.0650 0.056 Uiso 1 1 calc R
H183 H 1.5936 -0.6778 1.0503 0.056 Uiso 1 1 calc R
C158 C 1.5843(8) -0.6918(7) 1.1108(3) 0.050(3) Uani 1 1 d .
H184 H 1.6348 -0.7492 1.1126 0.060 Uiso 1 1 calc R
H185 H 1.5833 -0.6584 1.1308 0.060 Uiso 1 1 calc R
C159 C 1.5018(8) -0.7011(7) 1.1198(3) 0.055(3) Uani 1 1 d .
H186 H 1.5015 -0.7323 1.0991 0.066 Uiso 1 1 calc R
H187 H 1.4512 -0.6435 1.1192 0.066 Uiso 1 1 calc R
C160 C 1.4903(9) -0.7475(8) 1.1587(4) 0.067(4) Uani 1 1 d .
H188 H 1.5405 -0.8043 1.1599 0.100 Uiso 1 1 calc R
H189 H 1.4367 -0.7533 1.1620 0.100 Uiso 1 1 calc R
H190 H 1.4862 -0.7151 1.1796 0.100 Uiso 1 1 calc R
C161 C 1.7830(7) -0.5954(6) 1.1682(3) 0.044(3) Uani 1 1 d .
H191 H 1.8126 -0.6061 1.1907 0.053 Uiso 1 1 calc R
H192 H 1.7196 -0.5735 1.1779 0.053 Uiso 1 1 calc R
C162 C 1.8168(8) -0.6795(7) 1.1500(3) 0.053(3) Uani 1 1 d .
H193 H 1.8810 -0.7048 1.1422 0.064 Uiso 1 1 calc R
H194 H 1.7905 -0.6692 1.1263 0.064 Uiso 1 1 calc R
C163 C 1.7932(9) -0.7418(7) 1.1793(4) 0.061(4) Uani 1 1 d .
H195 H 1.8160 -0.7484 1.2035 0.073 Uiso 1 1 calc R
H196 H 1.7288 -0.7173 1.1858 0.073 Uiso 1 1 calc R
C164 C 1.8286(8) -0.8260(7) 1.1645(3) 0.060(4) Uani 1 1 d .
H197 H 1.8925 -0.8527 1.1601 0.091 Uiso 1 1 calc R
H198 H 1.8081 -0.8198 1.1399 0.091 Uiso 1 1 calc R
H199 H 1.8087 -0.8620 1.1835 0.091 Uiso 1 1 calc R
C165 C 1.9139(8) -0.5214(7) 1.1718(3) 0.053(3) Uani 1 1 d .
H200 H 1.9288 -0.4751 1.1728 0.063 Uiso 1 1 calc R
H201 H 1.8837 -0.5304 1.1979 0.063 Uiso 1 1 calc R
C166 C 1.9949(12) -0.6002(15) 1.1623(5) 0.169(12) Uani 1 1 d .
H202 H 2.0330 -0.6006 1.1792 0.202 Uiso 1 1 calc R
H203 H 1.9780 -0.6452 1.1744 0.202 Uiso 1 1 calc R
C167 C 2.0426(12) -0.6303(16) 1.1359(8) 0.205(15) Uani 1 1 d .
H204 H 2.0533 -0.5833 1.1212 0.247 Uiso 1 1 calc R
H205 H 2.0076 -0.6400 1.1206 0.247 Uiso 1 1 calc R
C168 C 2.1307(9) -0.7076(9) 1.1298(5) 0.097(5) Uani 1 1 d .
H206 H 2.1581 -0.7214 1.1531 0.145 Uiso 1 1 calc R
H207 H 2.1680 -0.6955 1.1074 0.145 Uiso 1 1 calc R
H208 H 2.1235 -0.7561 1.1251 0.145 Uiso 1 1 calc R
C169 C 0.8066(9) 0.6118(8) 0.5773(3) 0.052(3) Uani 1 1 d .
C170 C 0.8659(8) 0.5287(6) 0.5928(3) 0.042(3) Uani 1 1 d .
C171 C 0.8187(8) 0.5066(7) 0.6272(4) 0.047(3) Uani 1 1 d .
C172 C 0.7227(8) 0.6433(8) 0.6019(4) 0.050(3) Uani 1 1 d .
C173 C 0.7300(8) 0.5760(8) 0.6330(4) 0.060(4) Uani 1 1 d .
C174 C 0.8586(8) 0.4634(7) 0.6585(4) 0.048(3) Uani 1 1 d .
C175 C 0.9499(8) 0.4378(6) 0.6568(3) 0.045(3) Uani 1 1 d .
C176 C 0.9601(9) 0.4493(7) 0.6948(4) 0.053(3) Uani 1 1 d .
C177 C 0.8765(9) 0.4785(7) 0.7194(3) 0.051(3) Uani 1 1 d .
C178 C 0.8142(9) 0.4871(8) 0.6975(4) 0.052(3) Uani 1 1 d .
C179 C 0.7057(9) 0.6133(9) 0.7305(4) 0.062(4) Uani 1 1 d .
C180 C 0.7314(9) 0.5525(8) 0.7022(4) 0.052(3) Uani 1 1 d .
C181 C 0.6863(9) 0.6011(9) 0.6690(5) 0.070(4) Uani 1 1 d .
C182 C 0.6377(7) 0.6897(8) 0.6771(5) 0.055(3) Uani 1 1 d .
C183 C 0.6486(8) 0.6957(8) 0.7149(4) 0.059(3) Uani 1 1 d .
C184 C 0.6386(8) 0.8254(7) 0.6564(5) 0.057(3) Uani 1 1 d .
C185 C 0.6324(8) 0.7514(8) 0.6486(4) 0.062(4) Uani 1 1 d .
C186 C 0.6763(7) 0.7290(8) 0.6090(4) 0.054(3) Uani 1 1 d .
C187 C 0.7115(9) 0.7855(7) 0.5919(4) 0.051(3) Uani 1 1 d .
C188 C 0.6904(10) 0.8471(7) 0.6202(5) 0.078(5) Uani 1 1 d .
C189 C 0.7926(9) 0.7559(8) 0.5682(3) 0.052(3) Uani 1 1 d .
C190 C 0.8412(9) 0.6668(9) 0.5607(3) 0.057(3) Uani 1 1 d .
C191 C 0.9336(10) 0.6418(9) 0.5588(3) 0.062(4) Uani 1 1 d .
C192 C 0.9402(10) 0.7188(8) 0.5662(3) 0.056(3) Uani 1 1 d .
C193 C 0.8543(10) 0.7853(8) 0.5709(3) 0.059(4) Uani 1 1 d .
C194 C 0.7553(10) 0.8862(7) 0.6620(4) 0.059(4) Uani 1 1 d .
C195 C 0.7449(10) 0.8752(7) 0.6242(4) 0.064(4) Uani 1 1 d .
C196 C 0.8277(9) 0.8472(7) 0.5990(4) 0.058(4) Uani 1 1 d .
C197 C 0.8920(11) 0.8369(8) 0.6208(4) 0.060(4) Uani 1 1 d .
C198 C 0.8456(10) 0.8617(7) 0.6602(4) 0.062(4) Uani 1 1 d .
C199 C 0.8402(8) 0.7948(7) 0.7261(3) 0.048(3) Uani 1 1 d .
C200 C 0.8881(8) 0.8181(7) 0.6916(4) 0.046(3) Uani 1 1 d .
C201 C 0.9772(9) 0.7451(8) 0.6861(4) 0.056(3) Uani 1 1 d .
C202 C 0.9811(8) 0.6816(7) 0.7172(3) 0.043(3) Uani 1 1 d .
C203 C 0.8983(8) 0.7111(7) 0.7416(3) 0.043(3) Uani 1 1 d .
C204 C 0.9931(8) 0.5376(7) 0.7271(3) 0.042(3) Uani 1 1 d .
C205 C 1.0287(8) 0.5960(8) 0.7100(4) 0.051(3) Uani 1 1 d .
C206 C 1.0736(7) 0.5727(7) 0.6711(4) 0.048(3) Uani 1 1 d .
C207 C 1.0656(7) 0.4984(6) 0.6631(3) 0.044(3) Uani 1 1 d .
C208 C 1.0175(8) 0.4763(6) 0.6984(4) 0.052(3) Uani 1 1 d .
C209 C 0.7662(9) 0.6047(8) 0.7518(3) 0.053(3) Uani 1 1 d .
C210 C 0.7715(11) 0.6800(9) 0.7596(3) 0.074(5) Uani 1 1 d .
C211 C 0.8659(8) 0.6565(8) 0.7581(3) 0.051(3) Uani 1 1 d .
C212 C 0.9138(9) 0.5667(7) 0.7502(3) 0.051(3) Uani 1 1 d .
C213 C 0.8511(9) 0.5373(8) 0.7467(3) 0.055(3) Uani 1 1 d .
C214 C 0.6550(8) 0.7679(9) 0.7215(4) 0.057(3) Uani 1 1 d .
C215 C 0.6489(8) 0.8327(8) 0.6925(4) 0.060(4) Uani 1 1 d .
C216 C 0.7089(7) 0.8640(6) 0.6958(4) 0.050(3) Uani 1 1 d .
C217 C 0.7532(8) 0.8176(7) 0.7282(3) 0.049(3) Uani 1 1 d .
C218 C 0.7182(8) 0.7578(9) 0.7453(3) 0.058(3) Uani 1 1 d .
C219 C 0.9954(7) 0.4586(7) 0.6243(4) 0.047(3) Uani 1 1 d .
C220 C 1.0546(7) 0.4914(7) 0.6269(3) 0.046(3) Uani 1 1 d .
C221 C 1.0509(8) 0.5553(8) 0.5966(4) 0.053(3) Uani 1 1 d .
C222 C 0.9853(10) 0.5652(10) 0.5737(4) 0.065(4) Uani 1 1 d .
C223 C 0.9530(7) 0.5046(7) 0.5909(3) 0.044(3) Uani 1 1 d .
C224 C 1.0557(7) 0.6271(8) 0.6034(4) 0.052(3) Uani 1 1 d .
C225 C 1.0681(7) 0.6362(7) 0.6409(4) 0.050(3) Uani 1 1 d .
C226 C 1.0169(8) 0.7241(8) 0.6494(4) 0.058(4) Uani 1 1 d .
C227 C 0.9749(9) 0.7713(9) 0.6158(4) 0.053(3) Uani 1 1 d .
C228 C 0.9972(9) 0.7108(8) 0.5878(4) 0.055(3) Uani 1 1 d .
C229 C 0.5304(4) 0.0922(4) 1.07149(15) 0.078(4) Uiso 1 1 d G
C230 C 0.5983(4) 0.0898(3) 1.04077(16) 0.068(4) Uiso 1 1 d G
C231 C 0.6644(4) 0.0038(4) 1.03850(18) 0.054(3) Uiso 1 1 d G
C232 C 0.6373(5) -0.0469(4) 1.06782(19) 0.062(3) Uiso 1 1 d G
C233 C 0.5545(5) 0.0077(5) 1.08820(17) 0.073(4) Uiso 1 1 d G
C234 C 0.4808(5) 0.2020(4) 1.0021(2) 0.075(4) Uiso 1 1 d G
C235 C 0.5696(4) 0.1504(3) 1.00670(17) 0.122(6) Uiso 1 1 d G
C236 C 0.6179(5) 0.1181(5) 0.97021(16) 0.080(4) Uiso 1 1 d G
C237 C 0.5589(6) 0.1497(5) 0.94309(16) 0.072(4) Uiso 1 1 d G
C238 C 0.4742(6) 0.2016(5) 0.9628(2) 0.166(10) Uiso 1 1 d G
C239 C 0.5820(10) -0.1573(9) 1.0752(4) 0.074(4) Uiso 1 1 d .
C240 C 0.6579(10) -0.1296(9) 1.0615(4) 0.078(4) Uiso 1 1 d .
C241 C 0.6973(10) -0.1608(10) 1.0275(5) 0.089(5) Uiso 1 1 d .
C242 C 0.6606(8) -0.2130(8) 1.0105(4) 0.059(3) Uiso 1 1 d .
C243 C 0.5879(17) -0.2069(15) 1.0425(7) 0.154(8) Uiso 1 1 d .
C244 C 0.7110(7) -0.0281(6) 1.0014(2) 0.064(4) Uiso 1 1 d G
C245 C 0.6887(6) 0.0276(5) 0.9675(3) 0.060(3) Uiso 1 1 d G
C246 C 0.6907(8) -0.0199(7) 0.9384(2) 0.100(5) Uiso 1 1 d G
C247 C 0.7141(8) -0.1048(6) 0.9543(3) 0.113(6) Uiso 1 1 d G
C248 C 0.7267(7) -0.1099(5) 0.9932(3) 0.061(3) Uiso 1 1 d G
C249 C 0.5222(15) -0.0950(16) 1.0937(6) 0.132(7) Uiso 1 1 d .
C250 C 0.4713(18) -0.0189(19) 1.1024(7) 0.164(9) Uiso 1 1 d .
C251 C 0.3938(12) 0.0483(13) 1.0957(5) 0.099(5) Uiso 1 1 d .
C252 C 0.3765(13) 0.1127(13) 1.0826(6) 0.113(6) Uiso 1 1 d .
C253 C 0.4214(15) 0.1602(14) 1.0646(7) 0.137(7) Uiso 1 1 d .
C254 C 0.4458(12) 0.1948(11) 1.0354(6) 0.106(6) Uiso 1 1 d .
C255 C 0.5820(11) 0.0898(10) 0.9154(4) 0.083(4) Uiso 1 1 d .
C256 C 0.6414(17) 0.0226(17) 0.9178(7) 0.162(9) Uiso 1 1 d .
C257 C 0.6993(17) -0.1556(17) 0.9532(8) 0.171(10) Uiso 1 1 d .
C258 C 0.6672(10) -0.2004(9) 0.9711(4) 0.078(4) Uiso 1 1 d .

loop_
_atom_site_aniso_label
_atom_site_aniso_U_11
_atom_site_aniso_U_22
_atom_site_aniso_U_33
_atom_site_aniso_U_23
_atom_site_aniso_U_13
_atom_site_aniso_U_12
S1 0.0330(16) 0.0306(14) 0.0405(15) 0.0005(11) -0.0099(12) -0.0197(12)
S2 0.0333(16) 0.0255(14) 0.0415(15) -0.0007(11) -0.0122(12) -0.0158(12)
S3 0.0361(16) 0.0252(14) 0.0408(15) -0.0004(11) -0.0098(12) -0.0180(12)
S4 0.0368(17) 0.0334(15) 0.0424(15) 0.0049(12) -0.0150(13) -0.0229(13)
S5 0.0333(16) 0.0301(14) 0.0412(15) -0.0037(11) -0.0074(12) -0.0191(12)
S6 0.0368(17) 0.0279(14) 0.0425(15) -0.0030(11) -0.0107(13) -0.0171(12)
S7 0.0310(16) 0.0281(14) 0.0458(16) 0.0005(11) -0.0113(13) -0.0165(12)
S8 0.0305(16) 0.0314(14) 0.0360(14) 0.0046(11) -0.0101(12) -0.0153(12)
C1 0.027(6) 0.039(6) 0.033(6) -0.003(5) -0.005(5) -0.022(5)
C2 0.037(7) 0.030(6) 0.039(6) 0.000(5) -0.007(5) -0.013(5)
C3 0.036(7) 0.028(6) 0.025(5) 0.000(4) -0.003(5) -0.017(5)
C4 0.020(6) 0.027(6) 0.034(5) -0.003(4) -0.007(4) -0.015(5)
C5 0.028(7) 0.033(6) 0.036(6) -0.001(4) -0.002(5) -0.022(5)
C6 0.026(6) 0.040(6) 0.028(5) -0.006(5) 0.002(5) -0.021(5)
C7 0.039(7) 0.025(6) 0.028(5) -0.001(4) -0.005(5) -0.012(5)
C8 0.021(6) 0.029(6) 0.042(6) -0.013(5) -0.001(5) -0.012(5)
C9 0.021(6) 0.031(6) 0.032(5) -0.002(4) -0.008(5) -0.011(5)
C10 0.040(7) 0.035(6) 0.026(5) -0.001(4) -0.004(5) -0.029(5)
C11 0.030(6) 0.032(6) 0.024(5) -0.007(4) -0.004(5) -0.016(5)
C12 0.035(6) 0.032(5) 0.026(5) -0.005(4) -0.005(5) -0.027(5)
C14 0.023(6) 0.024(5) 0.029(5) 0.005(4) -0.002(5) -0.011(4)
C15 0.017(6) 0.037(6) 0.024(5) -0.004(4) -0.001(4) -0.020(5)
C16 0.031(6) 0.031(6) 0.027(5) 0.002(4) -0.004(5) -0.019(5)
C17 0.015(5) 0.029(6) 0.024(5) 0.000(4) -0.006(4) -0.012(4)
C18 0.030(6) 0.016(5) 0.030(5) -0.003(4) -0.004(4) -0.012(4)
C19 0.042(7) 0.032(6) 0.040(6) 0.000(5) -0.010(5) -0.023(6)
C20 0.041(7) 0.031(6) 0.032(6) 0.005(4) -0.015(5) -0.023(5)
C21 0.042(7) 0.025(5) 0.034(6) 0.002(4) -0.006(5) -0.022(5)
C22 0.032(6) 0.022(5) 0.029(5) 0.001(4) -0.007(5) -0.012(5)
C23 0.021(6) 0.038(6) 0.037(6) -0.008(5) -0.004(5) -0.018(5)
C25 0.034(7) 0.032(6) 0.048(7) 0.002(5) -0.013(5) -0.021(5)
C26 0.028(6) 0.029(6) 0.037(6) -0.005(5) -0.004(5) -0.012(5)
C27 0.032(6) 0.032(6) 0.022(5) -0.011(4) 0.002(4) -0.020(5)
C28 0.018(6) 0.028(6) 0.038(6) -0.007(4) 0.004(5) -0.011(5)
C29 0.018(6) 0.023(5) 0.032(5) 0.000(4) -0.002(4) -0.006(4)
C30 0.032(7) 0.019(5) 0.031(5) -0.002(4) -0.002(5) -0.013(5)
C31 0.047(7) 0.028(6) 0.031(6) -0.002(5) -0.011(5) -0.028(6)
C32 0.039(7) 0.039(7) 0.034(6) -0.010(5) -0.002(5) -0.027(6)
C33 0.028(6) 0.033(6) 0.030(5) -0.005(4) -0.004(5) -0.018(5)
C34 0.022(6) 0.023(6) 0.031(5) -0.002(4) 0.003(4) -0.003(5)
C35 0.015(6) 0.017(5) 0.036(5) -0.002(4) 0.001(4) -0.007(4)
C36 0.022(6) 0.035(6) 0.034(6) 0.001(5) 0.002(5) -0.014(5)
C37 0.041(8) 0.037(6) 0.030(6) 0.000(5) -0.002(6) -0.030(6)
C38 0.030(7) 0.037(6) 0.030(6) -0.002(4) -0.005(5) -0.024(5)
C39 0.034(7) 0.031(6) 0.032(6) -0.002(4) -0.002(5) -0.019(5)
C40 0.028(6) 0.026(6) 0.033(6) -0.005(4) 0.006(5) -0.012(5)
C41 0.028(6) 0.028(6) 0.029(5) -0.002(4) 0.000(5) -0.017(5)
C42 0.025(6) 0.047(7) 0.030(5) -0.007(5) 0.002(5) -0.023(5)
C43 0.028(7) 0.034(6) 0.035(6) -0.002(4) -0.009(5) -0.017(5)
C44 0.038(7) 0.031(6) 0.028(6) -0.007(4) -0.006(5) -0.013(5)
C45 0.023(6) 0.029(6) 0.030(5) 0.001(4) -0.007(5) -0.012(5)
C46 0.015(5) 0.022(5) 0.035(6) 0.003(4) -0.001(4) -0.010(4)
C47 0.023(6) 0.031(6) 0.037(6) -0.004(5) -0.002(5) -0.013(5)
C48 0.020(6) 0.021(5) 0.039(6) 0.001(4) -0.005(5) 0.000(4)
C49 0.030(6) 0.031(6) 0.039(6) -0.006(4) -0.006(5) -0.016(5)
C50 0.040(7) 0.038(6) 0.046(7) -0.004(5) -0.012(5) -0.022(5)
C51 0.035(7) 0.036(6) 0.048(7) -0.007(5) -0.012(5) -0.012(5)
C52 0.081(11) 0.087(11) 0.079(10) -0.024(8) -0.050(9) -0.010(9)
C53 0.022(6) 0.028(5) 0.037(6) -0.002(4) 0.000(5) -0.012(5)
C54 0.023(6) 0.025(5) 0.041(6) -0.001(4) -0.007(5) -0.009(5)
C55 0.036(7) 0.033(6) 0.051(7) -0.010(5) -0.008(5) -0.012(5)
C56 0.058(8) 0.049(7) 0.063(8) 0.005(6) -0.019(7) -0.038(6)
C57 0.027(6) 0.031(6) 0.040(6) -0.002(5) -0.005(5) -0.016(5)
C58 0.035(7) 0.044(7) 0.045(7) -0.002(5) -0.006(5) -0.021(6)
C59 0.034(7) 0.057(8) 0.062(8) 0.006(6) -0.011(6) -0.031(6)
C60 0.098(11) 0.062(9) 0.050(7) 0.010(6) -0.030(7) -0.057(8)
C61 0.030(6) 0.025(5) 0.032(5) -0.003(4) -0.005(5) -0.012(5)
C62 0.033(6) 0.028(6) 0.043(6) 0.002(5) -0.005(5) -0.018(5)
C63 0.033(7) 0.034(6) 0.049(7) 0.001(5) -0.008(5) -0.021(5)
C64 0.069(9) 0.061(8) 0.050(7) 0.015(6) -0.019(7) -0.046(7)
C65 0.036(7) 0.031(6) 0.045(6) 0.003(5) -0.012(5) -0.020(5)
C66 0.043(7) 0.036(6) 0.054(7) -0.006(5) -0.006(6) -0.027(6)
C67 0.042(7) 0.045(7) 0.048(7) -0.012(5) -0.002(6) -0.022(6)
C68 0.087(10) 0.065(8) 0.055(8) 0.006(6) -0.015(7) -0.056(8)
C69 0.032(6) 0.034(6) 0.037(6) -0.005(5) -0.005(5) -0.020(5)
C70 0.036(7) 0.035(6) 0.038(6) -0.003(5) -0.007(5) -0.016(5)
C71 0.024(6) 0.038(6) 0.044(6) -0.005(5) -0.006(5) -0.014(5)
C72 0.049(8) 0.068(8) 0.047(7) -0.011(6) -0.017(6) -0.022(7)
C73 0.045(7) 0.046(7) 0.042(6) 0.003(5) -0.015(5) -0.035(6)
C74 0.149(17) 0.058(10) 0.050(9) 0.009(7) 0.037(10) -0.006(10)
C75 0.135(16) 0.031(9) 0.172(19) 0.039(10) 0.093(15) 0.010(9)
C76 0.050(8) 0.054(8) 0.060(8) -0.009(6) 0.003(6) -0.026(7)
C77 0.039(7) 0.047(7) 0.049(7) 0.002(5) -0.019(6) -0.026(6)
C78 0.057(10) 0.050(8) 0.148(14) -0.010(8) -0.054(10) -0.026(7)
C79 0.160(19) 0.062(11) 0.31(3) 0.028(15) -0.18(2) -0.060(12)
C80 0.40(4) 0.101(16) 0.23(3) -0.021(17) -0.27(3) -0.01(2)
C81 0.029(6) 0.031(6) 0.039(6) -0.006(4) -0.004(5) -0.022(5)
C82 0.027(6) 0.030(6) 0.040(6) -0.004(5) -0.008(5) -0.005(5)
C83 0.050(8) 0.051(7) 0.037(6) -0.001(5) -0.005(6) -0.026(6)
C84 0.102(12) 0.086(11) 0.052(9) -0.009(8) -0.029(8) -0.017(9)
C85 0.030(6) 0.035(6) 0.037(6) -0.002(5) -0.003(5) -0.020(5)
C86 0.031(6) 0.037(6) 0.039(6) 0.000(5) -0.006(5) -0.019(5)
C87 0.027(6) 0.031(6) 0.051(7) -0.008(5) -0.005(5) -0.015(5)
C88 0.066(9) 0.041(7) 0.070(8) 0.009(6) -0.013(7) -0.043(6)
C89 0.028(6) 0.030(6) 0.033(6) -0.004(4) -0.010(5) -0.014(5)
C90 0.030(6) 0.026(5) 0.036(6) -0.003(4) -0.001(5) -0.015(5)
C91 0.031(6) 0.039(6) 0.039(6) -0.002(5) -0.009(5) -0.023(5)
C92 0.044(7) 0.039(6) 0.045(6) 0.002(5) -0.006(5) -0.031(6)
C93 0.033(6) 0.026(6) 0.045(6) 0.005(5) -0.008(5) -0.015(5)
C94 0.051(8) 0.028(6) 0.043(6) -0.004(5) -0.014(6) -0.024(5)
C95 0.046(8) 0.053(7) 0.040(6) 0.007(5) -0.009(6) -0.029(6)
C96 0.068(9) 0.060(8) 0.046(7) 0.007(6) -0.008(6) -0.041(7)
C97 0.043(7) 0.029(6) 0.043(6) -0.001(5) 0.001(5) -0.022(5)
C98 0.077(9) 0.038(6) 0.038(6) 0.006(5) -0.011(6) -0.039(6)
C99 0.081(10) 0.042(7) 0.060(8) 0.012(6) -0.023(7) -0.042(7)
C100 0.118(13) 0.078(10) 0.073(9) 0.034(8) -0.027(9) -0.077(10)
C101 0.022(6) 0.034(6) 0.038(6) -0.004(5) -0.007(5) -0.011(5)
C102 0.050(9) 0.088(10) 0.044(8) 0.001(7) -0.015(7) 0.001(7)
C103 0.032(8) 0.143(14) 0.043(8) -0.006(8) -0.008(6) -0.033(9)
C104 0.092(13) 0.085(11) 0.085(11) 0.025(9) -0.015(10) -0.034(10)
C105 0.038(7) 0.026(6) 0.034(6) -0.003(4) -0.007(5) -0.017(5)
C106 0.041(7) 0.030(6) 0.041(6) 0.001(5) -0.009(5) -0.017(5)
C107 0.041(7) 0.037(7) 0.048(7) -0.001(5) -0.003(6) -0.011(6)
C108 0.052(8) 0.040(7) 0.050(7) -0.008(5) -0.007(6) -0.021(6)
C109 0.043(7) 0.026(6) 0.037(6) -0.003(4) -0.007(5) -0.017(5)
C110 0.026(6) 0.032(6) 0.057(7) 0.004(5) -0.012(5) -0.018(5)
C111 0.056(9) 0.043(7) 0.078(9) -0.005(6) -0.033(7) -0.026(6)
C112 0.040(9) 0.057(9) 0.201(18) -0.024(10) -0.063(10) -0.010(7)
C113 0.044(7) 0.033(6) 0.043(7) 0.001(5) -0.008(5) -0.016(6)
C114 0.034(7) 0.039(6) 0.055(7) 0.001(5) -0.013(6) -0.027(5)
C115 0.059(8) 0.043(7) 0.037(6) -0.002(5) -0.013(6) -0.027(6)
C116 0.043(8) 0.052(7) 0.059(8) 0.007(6) -0.022(6) -0.032(6)
C117 0.027(6) 0.040(6) 0.045(6) -0.005(5) -0.009(5) -0.020(5)
C118 0.041(7) 0.045(8) 0.035(6) -0.007(5) -0.005(5) -0.019(6)
C119 0.048(8) 0.049(8) 0.038(6) -0.009(6) -0.008(6) -0.032(6)
C120 0.047(7) 0.030(6) 0.047(7) -0.002(5) 0.003(6) -0.024(6)
C121 0.035(7) 0.045(7) 0.034(6) -0.013(5) 0.002(5) -0.022(6)
C122 0.039(7) 0.041(7) 0.043(6) -0.013(5) 0.000(6) -0.019(6)
C123 0.048(8) 0.035(7) 0.050(7) -0.012(5) 0.003(6) -0.028(6)
C124 0.054(9) 0.045(8) 0.036(7) -0.004(6) 0.012(6) -0.029(7)
C125 0.043(8) 0.043(7) 0.046(7) -0.012(6) 0.008(6) -0.032(7)
C126 0.039(7) 0.035(7) 0.045(7) -0.002(5) -0.007(6) -0.021(6)
C127 0.046(8) 0.039(7) 0.033(6) -0.005(5) 0.006(5) -0.026(6)
C128 0.039(7) 0.038(7) 0.039(6) -0.005(5) -0.004(5) -0.019(6)
C129 0.052(8) 0.040(7) 0.043(7) -0.005(5) 0.002(6) -0.026(6)
C130 0.032(7) 0.037(6) 0.042(6) -0.005(5) 0.002(6) -0.022(5)
C131 0.044(8) 0.043(7) 0.050(7) 0.006(5) -0.015(6) -0.017(6)
C132 0.054(8) 0.030(6) 0.053(7) -0.005(5) -0.014(6) -0.024(6)
C133 0.043(7) 0.030(6) 0.050(7) 0.002(5) -0.003(6) -0.014(6)
C134 0.038(7) 0.032(6) 0.050(7) -0.003(5) 0.000(6) -0.020(5)
C135 0.034(7) 0.043(7) 0.046(7) 0.000(5) -0.010(5) -0.014(6)
C136 0.060(8) 0.036(7) 0.050(7) 0.004(5) -0.011(6) -0.030(6)
S9 0.0449(19) 0.0390(16) 0.0592(19) -0.0011(13) -0.0160(15) -0.0248(14)
S10 0.0469(19) 0.0455(17) 0.0541(18) 0.0006(14) -0.0124(15) -0.0282(15)
S11 0.054(2) 0.0372(16) 0.0523(18) -0.0050(13) -0.0106(15) -0.0236(15)
S12 0.065(2) 0.0440(17) 0.0511(18) 0.0064(14) -0.0165(16) -0.0352(16)
C137 0.046(8) 0.057(8) 0.056(8) -0.005(6) -0.008(6) -0.028(7)
C138 0.036(7) 0.050(8) 0.077(9) 0.016(7) 0.003(7) -0.017(6)
C139 0.100(13) 0.056(10) 0.086(12) 0.023(8) 0.005(10) 0.011(9)
C140 0.131(18) 0.16(2) 0.085(13) 0.025(13) -0.016(12) -0.046(16)
C141 0.059(9) 0.050(8) 0.066(9) 0.000(6) -0.002(7) -0.020(7)
C142 0.081(11) 0.081(10) 0.048(8) -0.009(7) -0.002(7) -0.044(9)
C143 0.072(10) 0.107(12) 0.067(10) -0.011(8) -0.004(8) -0.060(9)
C144 0.17(2) 0.35(4) 0.059(11) -0.020(16) 0.000(12) -0.19(2)
C145 0.044(8) 0.047(7) 0.042(7) -0.009(5) 0.001(6) -0.027(6)
C146 0.034(7) 0.052(7) 0.058(7) 0.004(6) -0.018(6) -0.026(6)
C147 0.058(10) 0.111(12) 0.051(8) -0.010(8) -0.001(7) -0.037(9)
C148 0.053(10) 0.156(15) 0.060(9) -0.018(10) -0.010(8) -0.042(10)
C149 0.049(8) 0.042(7) 0.062(8) -0.008(6) 0.004(6) -0.032(6)
C150 0.064(9) 0.053(8) 0.071(9) -0.012(7) -0.013(7) -0.028(7)
C151 0.121(15) 0.078(11) 0.121(14) -0.019(9) -0.027(12) -0.074(11)
C152 0.098(15) 0.149(17) 0.139(16) -0.031(13) -0.011(12) -0.094(14)
C153 0.055(8) 0.042(7) 0.060(8) -0.008(6) -0.005(6) -0.030(6)
C154 0.053(8) 0.063(8) 0.066(8) -0.006(6) -0.015(7) -0.042(7)
C155 0.052(9) 0.048(8) 0.094(10) -0.009(7) -0.015(8) -0.028(7)
C156 0.068(11) 0.076(10) 0.137(15) -0.020(10) -0.022(10) -0.035(9)
C157 0.051(8) 0.038(7) 0.049(7) -0.007(5) -0.003(6) -0.019(6)
C158 0.062(9) 0.038(7) 0.055(7) 0.008(5) -0.011(6) -0.029(6)
C159 0.074(9) 0.048(7) 0.060(8) 0.002(6) -0.010(7) -0.043(7)
C160 0.070(10) 0.053(8) 0.078(9) 0.014(7) -0.009(8) -0.036(7)
C161 0.049(8) 0.039(7) 0.041(6) 0.003(5) -0.004(6) -0.021(6)
C162 0.051(8) 0.045(7) 0.066(8) 0.005(6) 0.003(6) -0.030(6)
C163 0.068(9) 0.055(8) 0.068(9) 0.003(6) 0.002(7) -0.041(7)
C164 0.071(10) 0.059(8) 0.063(8) -0.004(7) 0.000(7) -0.045(7)
C165 0.055(8) 0.059(8) 0.046(7) -0.004(6) -0.015(6) -0.025(7)
C166 0.082(13) 0.22(2) 0.098(14) -0.099(16) -0.044(11) 0.059(15)
C167 0.066(13) 0.24(3) 0.22(3) -0.17(2) -0.032(15) 0.050(15)
C168 0.054(10) 0.085(11) 0.128(14) -0.024(10) 0.013(9) -0.021(9)
C169 0.066(10) 0.058(8) 0.049(7) -0.011(6) -0.026(7) -0.034(7)
C170 0.052(9) 0.032(6) 0.048(7) -0.014(5) -0.012(6) -0.020(6)
C171 0.046(8) 0.041(7) 0.072(9) -0.013(6) -0.024(7) -0.025(6)
C172 0.045(8) 0.053(8) 0.067(8) -0.006(7) -0.033(7) -0.024(7)
C173 0.034(8) 0.074(10) 0.100(11) -0.036(9) -0.001(8) -0.042(7)
C174 0.059(9) 0.033(6) 0.069(9) -0.001(6) -0.016(7) -0.032(6)
C175 0.050(9) 0.027(6) 0.055(8) -0.005(5) -0.008(6) -0.016(6)
C176 0.053(9) 0.032(7) 0.074(9) 0.009(6) -0.031(8) -0.013(6)
C177 0.077(10) 0.029(6) 0.047(7) 0.007(5) -0.012(7) -0.027(7)
C178 0.075(10) 0.048(8) 0.055(8) 0.005(6) -0.014(8) -0.048(8)
C179 0.059(9) 0.072(10) 0.074(9) -0.001(8) 0.007(8) -0.054(8)
C180 0.047(9) 0.054(8) 0.073(9) -0.006(7) -0.005(7) -0.039(7)
C181 0.052(9) 0.067(10) 0.118(13) -0.027(9) -0.009(9) -0.044(8)
C182 0.021(7) 0.053(8) 0.106(12) -0.020(8) -0.014(7) -0.022(6)
C183 0.029(7) 0.065(9) 0.080(10) -0.016(8) 0.007(7) -0.022(7)
C184 0.039(8) 0.025(7) 0.099(11) -0.005(7) -0.022(8) -0.004(6)
C185 0.038(8) 0.055(9) 0.090(11) -0.022(8) -0.023(7) -0.009(7)
C186 0.024(7) 0.062(9) 0.075(9) -0.002(7) -0.038(7) -0.009(6)
C187 0.059(9) 0.037(7) 0.056(8) -0.005(6) -0.044(7) -0.006(7)
C188 0.086(11) 0.026(7) 0.114(13) 0.014(7) -0.077(10) -0.001(7)
C189 0.068(10) 0.047(8) 0.048(7) 0.006(6) -0.029(7) -0.025(7)
C190 0.069(10) 0.079(10) 0.028(6) 0.007(6) -0.023(6) -0.035(8)
C191 0.070(11) 0.071(10) 0.042(7) -0.011(7) -0.005(7) -0.030(8)
C192 0.073(10) 0.062(9) 0.037(7) 0.007(6) -0.001(7) -0.041(8)
C193 0.091(11) 0.040(8) 0.049(8) 0.014(6) -0.024(7) -0.032(8)
C194 0.071(11) 0.023(6) 0.090(11) 0.004(6) -0.041(9) -0.017(7)
C195 0.088(12) 0.023(6) 0.100(11) 0.007(6) -0.066(10) -0.022(7)
C196 0.054(9) 0.039(7) 0.078(10) 0.030(7) -0.022(8) -0.023(7)
C197 0.092(12) 0.051(8) 0.062(9) 0.007(7) -0.005(9) -0.057(9)
C198 0.100(13) 0.035(7) 0.069(9) -0.003(6) -0.014(9) -0.047(8)
C199 0.043(8) 0.052(8) 0.064(8) -0.028(6) -0.006(7) -0.027(7)
C200 0.047(8) 0.046(7) 0.065(8) -0.012(6) -0.011(7) -0.035(7)
C201 0.058(9) 0.070(9) 0.071(9) -0.015(8) -0.020(8) -0.047(8)
C202 0.042(8) 0.056(8) 0.053(7) -0.005(6) -0.024(6) -0.033(6)
C203 0.043(8) 0.052(8) 0.048(7) -0.019(6) -0.015(6) -0.026(6)
C204 0.038(8) 0.052(7) 0.040(6) -0.006(6) -0.021(6) -0.017(6)
C205 0.046(8) 0.055(8) 0.064(8) 0.003(6) -0.036(7) -0.024(7)
C206 0.028(7) 0.053(8) 0.067(8) -0.016(7) -0.013(6) -0.015(6)
C207 0.021(6) 0.029(6) 0.062(8) -0.013(5) -0.008(6) 0.008(5)
C208 0.047(8) 0.019(6) 0.076(9) 0.008(6) -0.034(7) 0.003(6)
C209 0.071(10) 0.047(8) 0.041(7) -0.007(6) 0.013(7) -0.034(8)
C210 0.121(14) 0.059(9) 0.036(7) -0.020(7) 0.018(8) -0.044(10)
C211 0.047(9) 0.077(10) 0.030(6) -0.002(6) -0.005(6) -0.029(7)
C212 0.060(9) 0.047(8) 0.054(8) 0.012(6) -0.033(7) -0.025(7)
C213 0.075(10) 0.056(8) 0.043(7) 0.012(6) -0.006(7) -0.044(8)
C214 0.032(8) 0.065(9) 0.064(9) -0.026(7) 0.009(7) -0.015(7)
C215 0.053(9) 0.047(8) 0.081(10) -0.023(7) -0.016(7) -0.017(7)
C216 0.033(7) 0.018(6) 0.090(10) -0.021(6) -0.019(7) 0.005(5)
C217 0.052(9) 0.045(7) 0.053(7) -0.011(6) -0.007(6) -0.024(6)
C218 0.054(9) 0.070(10) 0.045(7) -0.027(7) 0.005(7) -0.023(8)
C219 0.020(7) 0.037(7) 0.083(9) -0.018(6) -0.021(7) -0.002(5)
C220 0.020(7) 0.049(7) 0.056(8) -0.020(6) -0.001(6) -0.003(5)
C221 0.037(8) 0.065(9) 0.055(8) -0.016(7) -0.001(6) -0.021(7)
C222 0.075(10) 0.085(11) 0.045(8) -0.019(7) 0.007(7) -0.047(9)
C223 0.032(8) 0.038(7) 0.052(7) -0.021(5) 0.008(6) -0.010(6)
C224 0.032(7) 0.074(9) 0.053(8) -0.007(7) 0.003(6) -0.030(7)
C225 0.021(7) 0.044(7) 0.086(10) -0.009(7) -0.008(6) -0.014(6)
C226 0.039(8) 0.063(9) 0.093(11) -0.007(8) -0.006(8) -0.041(7)
C227 0.056(9) 0.063(9) 0.063(8) 0.002(7) -0.006(7) -0.050(8)
C228 0.058(9) 0.067(9) 0.049(8) 0.007(7) 0.003(7) -0.043(8)

loop_
_atom_type_symbol
_atom_type_description
_atom_type_scat_dispersion_real
_atom_type_scat_dispersion_imag
_atom_type_scat_source
C C 0.0033 0.0016 'International Tables Vol C Tables 4.2.6.8 and 6.1.1.4'
H H 0.0000 0.0000 'International Tables Vol C Tables 4.2.6.8 and 6.1.1.4'
S S 0.1246 0.1234 'International Tables Vol C Tables 4.2.6.8 and 6.1.1.4'

loop_
_geom_angle_atom_site_label_1
_geom_angle_atom_site_label_2
_geom_angle_atom_site_label_3
_geom_angle
_geom_angle_site_symmetry_1
_geom_angle_site_symmetry_3
C3 S1 C6 91.2(5) . .
C9 S2 C12 91.5(4) . .
C15 S3 C18 90.8(4) . .
C21 S4 C24 90.6(5) . .
C27 S5 C30 90.2(5) . .
C33 S6 C36 90.9(5) . .
C42 S7 C39 90.8(5) . .
C48 S8 C45 91.0(4) . .
C2 C1 C48 175.8(11) . .
C1 C2 C3 175.2(11) . .
C4 C3 C2 129.7(9) . .
C4 C3 S1 112.9(7) . .
C2 C3 S1 117.4(8) . .
C3 C4 C5 112.3(8) . .
C3 C4 C49 122.8(8) . .
C5 C4 C49 124.7(8) . .
C6 C5 C4 112.9(8) . .
C6 C5 C53 120.6(8) . .
C4 C5 C53 126.4(9) . .
C5 C6 C7 129.9(9) . .
C5 C6 S1 110.7(7) . .
C7 C6 S1 119.3(8) . .
C8 C7 C6 173.4(11) . .
C7 C8 C9 171.0(10) . .
C10 C9 C8 130.5(9) . .
C10 C9 S2 111.9(7) . .
C8 C9 S2 117.6(7) . .
C9 C10 C11 112.6(8) . .
C9 C10 C57 123.4(9) . .
C11 C10 C57 123.9(8) . .
C12 C11 C10 112.5(8) . .
C12 C11 C61 121.6(9) . .
C10 C11 C61 125.9(8) . .
C11 C12 C13 129.8(8) . .
C11 C12 S2 111.5(7) . .
C13 C12 S2 118.6(6) . .
C14 C13 C12 176.0(10) . .
C13 C14 C15 170.5(9) . .
C16 C15 C14 133.4(8) . .
C16 C15 S3 112.3(7) . .
C14 C15 S3 114.2(7) . .
C15 C16 C17 112.8(8) . .
C15 C16 C65 125.7(9) . .
C17 C16 C65 121.2(8) . .
C18 C17 C16 113.0(8) . .
C18 C17 C69 119.8(8) . .
C16 C17 C69 127.1(8) . .
C17 C18 C19 130.6(9) . .
C17 C18 S3 111.0(7) . .
C19 C18 S3 118.1(7) . .
C20 C19 C18 177.6(11) . .
C19 C20 C21 175.9(10) . .
C22 C21 C20 128.5(8) . .
C22 C21 S4 113.2(7) . .
C20 C21 S4 118.1(7) . .
C21 C22 C23 110.6(8) . .
C21 C22 C73 122.9(8) . .
C23 C22 C73 126.5(9) . .
C24 C23 C22 113.0(9) . .
C24 C23 C77 123.0(9) . .
C22 C23 C77 124.0(9) . .
C23 C24 C25 128.4(9) . .
C23 C24 S4 112.6(7) . .
C25 C24 S4 118.8(7) . .
C26 C25 C24 177.5(12) . .
C25 C26 C27 172.4(11) . .
C28 C27 C26 127.3(9) . .
C28 C27 S5 113.7(7) . .
C26 C27 S5 119.0(7) . .
C27 C28 C29 110.7(8) . .
C27 C28 C81 123.7(8) . .
C29 C28 C81 125.6(8) . .
C30 C29 C28 113.2(8) . .
C30 C29 C85 120.7(8) . .
C28 C29 C85 126.1(9) . .
C29 C30 C31 131.4(9) . .
C29 C30 S5 112.1(7) . .
C31 C30 S5 116.5(7) . .
C32 C31 C30 174.8(10) . .
C31 C32 C33 169.6(10) . .
C34 C33 C32 129.9(9) . .
C34 C33 S6 112.7(7) . .
C32 C33 S6 117.0(7) . .
C33 C34 C35 111.7(9) . .
C33 C34 C89 123.2(8) . .
C35 C34 C89 125.2(8) . .
C36 C35 C34 112.6(8) . .
C36 C35 C93 120.3(8) . .
C34 C35 C93 127.0(8) . .
C35 C36 C37 130.5(9) . .
C35 C36 S6 112.2(7) . .
C37 C36 S6 117.3(7) . .
C38 C37 C36 175.4(10) . .
C37 C38 C39 177.3(10) . .
C40 C39 C38 131.3(9) . .
C40 C39 S7 111.8(8) . .
C38 C39 S7 116.9(7) . .
C39 C40 C41 112.8(8) . .
C39 C40 C97 121.1(10) . .
C41 C40 C97 126.1(9) . .
C42 C41 C40 111.9(9) . .
C42 C41 C101 121.0(9) . .
C40 C41 C101 127.1(8) . .
C41 C42 C43 127.9(9) . .
C41 C42 S7 112.7(7) . .
C43 C42 S7 119.2(7) . .
C44 C43 C42 174.2(11) . .
C43 C44 C45 176.7(11) . .
C46 C45 C44 130.3(8) . .
C46 C45 S8 111.5(7) . .
C44 C45 S8 118.1(7) . .
C45 C46 C47 113.1(8) . .
C45 C46 C105 122.5(8) . .
C47 C46 C105 124.4(9) . .
C48 C47 C46 111.7(9) . .
C48 C47 C109 122.0(9) . .
C46 C47 C109 126.0(9) . .
C47 C48 C1 128.5(9) . .
C47 C48 S8 112.7(7) . .
C1 C48 S8 118.7(7) . .
C4 C49 C50 115.9(8) . .
C51 C50 C49 111.4(8) . .
C52 C51 C50 113.4(9) . .
C5 C53 C54 112.3(8) . .
C55 C54 C53 114.7(8) . .
C56 C55 C54 114.9(9) . .
C10 C57 C58 114.9(8) . .
C57 C58 C59 112.7(9) . .
C60 C59 C58 112.9(9) . .
C11 C61 C62 113.5(7) . .
C63 C62 C61 112.7(8) . .
C62 C63 C64 112.6(9) . .
C66 C65 C16 117.4(8) . .
C65 C66 C67 113.7(9) . .
C68 C67 C66 115.0(9) . .
C17 C69 C70 115.3(8) . .
C71 C70 C69 113.2(8) . .
C72 C71 C70 113.9(9) . .
C74 C73 C22 115.3(9) . .
C75 C74 C73 135.0(14) . .
C74 C75 C76 129.4(13) . .
C23 C77 C78 114.5(9) . .
C79 C78 C77 110.6(14) . .
C80 C79 C78 124.8(18) . .
C28 C81 C82 115.2(8) . .
C83 C82 C81 110.3(8) . .
C82 C83 C84 115.2(10) . .
C29 C85 C86 111.7(8) . .
C85 C86 C87 113.9(8) . .
C88 C87 C86 111.8(9) . .
C34 C89 C90 114.7(8) . .
C91 C90 C89 113.2(8) . .
C90 C91 C92 114.5(8) . .
C35 C93 C94 114.9(8) . .
C95 C94 C93 115.7(9) . .
C94 C95 C96 113.1(9) . .
C40 C97 C98 115.7(8) . .
C97 C98 C99 113.5(9) . .
C98 C99 C100 112.7(10) . .
C41 C101 C102 113.2(8) . .
C101 C102 C103 115.7(10) . .
C104 C103 C102 107.0(14) . .
C46 C105 C106 114.5(8) . .
C107 C106 C105 115.0(9) . .
C106 C107 C108 112.9(9) . .
C47 C109 C110 113.9(8) . .
C109 C110 C111 111.4(9) . .
C112 C111 C110 112.1(10) . .
C136 C113 C114 177.7(13) 2_857 .
C115 C114 C113 131.3(10) . .
C115 C114 S9 112.0(8) . .
C113 C114 S9 116.7(8) . .
C114 C115 C116 113.9(10) . .
C114 C115 C137 120.7(10) . .
C116 C115 C137 125.4(10) . .
C117 C116 C115 111.2(10) . .
C117 C116 C141 123.5(10) . .
C115 C116 C141 124.7(10) . .
C116 C117 C118 128.9(9) . .
C116 C117 S9 112.6(8) . .
C118 C117 S9 118.5(8) . .
C119 C118 C117 171.8(12) . .
C118 C119 C120 175.9(12) . .
C121 C120 C119 130.1(11) . .
C121 C120 S10 111.2(8) . .
C119 C120 S10 118.7(8) . .
C120 C121 C122 113.5(10) . .
C120 C121 C145 120.2(10) . .
C122 C121 C145 126.3(9) . .
C123 C122 C121 112.4(10) . .
C123 C122 C149 123.5(10) . .
C121 C122 C149 124.1(10) . .
C122 C123 C124 130.8(10) . .
C122 C123 S10 111.8(9) . .
C124 C123 S10 117.3(9) . .
C125 C124 C123 173.6(12) . .
C124 C125 C126 174.6(11) . .
C127 C126 C125 128.4(10) . .
C127 C126 S11 113.1(8) . .
C125 C126 S11 118.4(8) . .
C126 C127 C128 112.3(9) . .
C126 C127 C153 120.0(10) . .
C128 C127 C153 127.5(10) . .
C129 C128 C127 110.2(9) . .
C129 C128 C157 122.8(11) . .
C127 C128 C157 127.0(10) . .
C128 C129 C130 128.5(10) . .
C128 C129 S11 114.0(9) . .
C130 C129 S11 117.4(8) . .
C131 C130 C129 172.6(11) . .
C130 C131 C132 173.7(12) . .
C133 C132 C131 131.2(10) . .
C133 C132 S12 110.5(8) . .
C131 C132 S12 118.2(9) . .
C134 C133 C132 114.4(9) . .
C134 C133 C161 126.3(10) . .
C132 C133 C161 119.0(10) . .
C133 C134 C135 112.6(10) . .
C133 C134 C165 126.9(10) . .
C135 C134 C165 120.5(10) . .
C134 C135 C136 130.0(10) . .
C134 C135 S12 111.0(8) . .
C136 C135 S12 118.9(8) . .
C113 C136 C135 173.0(13) 2_857 .
C117 S9 C114 90.3(5) . .
C120 S10 C123 91.1(5) . .
C126 S11 C129 90.3(5) . .
C132 S12 C135 91.5(5) . .
C138 C137 C115 114.2(10) . .
C137 C138 C139 111.1(11) . .
C140 C139 C138 117.4(14) . .
C142 C141 C116 109.8(10) . .
C141 C142 C143 112.2(11) . .
C144 C143 C142 113.6(12) . .
C121 C145 C146 114.1(9) . .
C147 C146 C145 111.3(10) . .
C146 C147 C148 114.1(11) . .
C122 C149 C150 113.7(9) . .
C151 C150 C149 114.2(11) . .
C152 C151 C150 114.9(13) . .
C127 C153 C154 115.8(9) . .
C153 C154 C155 111.1(10) . .
C156 C155 C154 110.8(11) . .
C128 C157 C158 113.6(9) . .
C159 C158 C157 114.4(10) . .
C158 C159 C160 114.2(10) . .
C162 C161 C133 113.5(9) . .
C161 C162 C163 109.9(9) . .
C164 C163 C162 112.7(10) . .
C166 C165 C134 112.9(10) . .
C167 C166 C165 138(2) . .
C166 C167 C168 134(3) . .
C190 C169 C172 120.2(11) . .
C190 C169 C170 117.1(12) . .
C172 C169 C170 110.1(11) . .
C223 C170 C171 119.7(10) . .
C223 C170 C169 121.9(11) . .
C171 C170 C169 107.5(10) . .
C174 C171 C170 120.9(11) . .
C174 C171 C173 119.8(12) . .
C170 C171 C173 108.0(11) . .
C186 C172 C169 119.9(12) . .
C186 C172 C173 121.8(12) . .
C169 C172 C173 105.8(11) . .
C181 C173 C171 121.7(14) . .
C181 C173 C172 117.3(12) . .
C171 C173 C172 108.5(11) . .
C171 C174 C175 119.8(11) . .
C171 C174 C178 120.5(12) . .
C175 C174 C178 108.4(11) . .
C219 C175 C174 119.8(11) . .
C219 C175 C176 119.7(11) . .
C174 C175 C176 106.7(11) . .
C208 C176 C177 120.8(12) . .
C208 C176 C175 120.9(12) . .
C177 C176 C175 108.3(11) . .
C213 C177 C178 118.6(12) . .
C213 C177 C176 121.2(12) . .
C178 C177 C176 108.5(11) . .
C180 C178 C177 121.3(12) . .
C180 C178 C174 118.6(12) . .
C177 C178 C174 108.0(11) . .
C209 C179 C183 120.2(12) . .
C209 C179 C180 118.9(13) . .
C183 C179 C180 108.3(13) . .
C178 C180 C179 119.7(12) . .
C178 C180 C181 122.4(12) . .
C179 C180 C181 106.1(12) . .
C173 C181 C182 121.9(14) . .
C173 C181 C180 116.9(13) . .
C182 C181 C180 108.4(12) . .
C185 C182 C183 121.4(12) . .
C185 C182 C181 120.7(14) . .
C183 C182 C181 107.2(13) . .
C214 C183 C182 117.5(12) . .
C214 C183 C179 119.6(13) . .
C182 C183 C179 109.9(12) . .
C215 C184 C185 120.1(13) . .
C215 C184 C188 121.2(12) . .
C185 C184 C188 106.5(12) . .
C182 C185 C184 119.7(13) . .
C182 C185 C186 120.3(12) . .
C184 C185 C186 108.4(13) . .
C172 C186 C187 120.0(12) . .
C172 C186 C185 118.0(12) . .
C187 C186 C185 109.6(12) . .
C189 C187 C186 120.7(11) . .
C189 C187 C188 118.1(13) . .
C186 C187 C188 108.7(13) . .
C195 C188 C187 123.1(16) . .
C195 C188 C184 118.6(14) . .
C187 C188 C184 106.8(12) . .
C187 C189 C190 119.5(11) . .
C187 C189 C193 121.1(12) . .
C190 C189 C193 107.8(12) . .
C169 C190 C189 119.6(12) . .
C169 C190 C191 121.2(12) . .
C189 C190 C191 107.6(12) . .
C222 C191 C190 119.5(13) . .
C222 C191 C192 119.9(13) . .
C190 C191 C192 107.5(12) . .
C228 C192 C193 120.9(12) . .
C228 C192 C191 120.4(12) . .
C193 C192 C191 105.9(12) . .
C192 C193 C189 111.2(11) . .
C192 C193 C196 119.7(12) . .
C189 C193 C196 117.2(12) . .
C216 C194 C198 119.6(11) . .
C216 C194 C195 119.9(13) . .
C198 C194 C195 106.9(13) . .
C188 C195 C196 119.2(14) . .
C188 C195 C194 121.6(15) . .
C196 C195 C194 109.0(12) . .
C197 C196 C195 108.6(13) . .
C197 C196 C193 117.2(12) . .
C195 C196 C193 121.1(12) . .
C227 C197 C196 122.0(12) . .
C227 C197 C198 119.8(13) . .
C196 C197 C198 106.4(13) . .
C200 C198 C194 121.1(12) . .
C200 C198 C197 118.8(13) . .
C194 C198 C197 109.1(13) . .
C217 C199 C200 120.7(11) . .
C217 C199 C203 119.8(11) . .
C200 C199 C203 108.4(10) . .
C198 C200 C199 119.0(11) . .
C198 C200 C201 121.1(12) . .
C199 C200 C201 106.3(10) . .
C226 C201 C202 121.8(12) . .
C226 C201 C200 118.0(12) . .
C202 C201 C200 107.9(11) . .
C205 C202 C203 119.6(10) . .
C205 C202 C201 119.7(11) . .
C203 C202 C201 108.9(11) . .
C211 C203 C202 120.8(11) . .
C211 C203 C199 119.3(11) . .
C202 C203 C199 108.5(10) . .
C212 C204 C205 120.1(11) . .
C212 C204 C208 120.5(11) . .
C205 C204 C208 107.5(10) . .
C202 C205 C206 119.0(11) . .
C202 C205 C204 119.7(11) . .
C206 C205 C204 108.8(10) . .
C225 C206 C205 120.2(11) . .
C225 C206 C207 118.6(11) . .
C205 C206 C207 108.2(10) . .
C220 C207 C208 121.8(11) . .
C220 C207 C206 120.3(11) . .
C208 C207 C206 106.7(10) . .
C176 C208 C204 119.4(12) . .
C176 C208 C207 118.4(12) . .
C204 C208 C207 108.7(10) . .
C179 C209 C213 120.9(12) . .
C179 C209 C210 120.4(13) . .
C213 C209 C210 107.8(13) . .
C218 C210 C209 120.2(15) . .
C218 C210 C211 119.0(12) . .
C209 C210 C211 108.5(12) . .
C203 C211 C212 120.5(11) . .
C203 C211 C210 121.2(11) . .
C212 C211 C210 105.2(11) . .
C204 C212 C211 119.3(11) . .
C204 C212 C213 120.6(11) . .
C211 C212 C213 108.5(11) . .
C177 C213 C209 120.6(12) . .
C177 C213 C212 117.5(12) . .
C209 C213 C212 110.0(11) . .
C215 C214 C183 122.1(13) . .
C215 C214 C218 108.3(12) . .
C183 C214 C218 119.4(13) . .
C184 C215 C214 119.3(12) . .
C184 C215 C216 118.6(13) . .
C214 C215 C216 109.3(12) . .
C194 C216 C217 119.4(11) . .
C194 C216 C215 120.0(12) . .
C217 C216 C215 108.4(11) . .
C199 C217 C216 120.2(11) . .
C199 C217 C218 121.0(11) . .
C216 C217 C218 106.8(11) . .
C210 C218 C217 119.6(13) . .
C210 C218 C214 120.2(13) . .
C217 C218 C214 107.1(11) . .
C175 C219 C220 121.0(11) . .
C175 C219 C223 120.4(10) . .
C220 C219 C223 106.3(11) . .
C207 C220 C221 120.3(11) . .
C207 C220 C219 118.1(11) . .
C221 C220 C219 110.8(11) . .
C224 C221 C220 120.8(11) . .
C224 C221 C222 119.3(12) . .
C220 C221 C222 106.7(11) . .
C191 C222 C223 121.7(13) . .
C191 C222 C221 120.1(13) . .
C223 C222 C221 107.2(12) . .
C170 C223 C222 118.5(11) . .
C170 C223 C219 119.3(10) . .
C222 C223 C219 109.0(11) . .
C221 C224 C225 120.3(11) . .
C221 C224 C228 120.0(12) . .
C225 C224 C228 108.2(11) . .
C206 C225 C226 118.9(12) . .
C206 C225 C224 119.5(11) . .
C226 C225 C224 108.5(11) . .
C201 C226 C225 120.3(13) . .
C201 C226 C227 121.8(12) . .
C225 C226 C227 107.8(12) . .
C197 C227 C228 118.3(12) . .
C197 C227 C226 120.4(12) . .
C228 C227 C226 107.8(12) . .
C192 C228 C227 121.9(13) . .
C192 C228 C224 120.3(12) . .
C227 C228 C224 107.6(12) . .
C233 C229 C230 108.0 . .
C233 C229 C253 120.1(9) . .
C230 C229 C253 118.2(8) . .
C231 C230 C229 108.0 . .
C231 C230 C235 124.6 . .
C229 C230 C235 115.5 . .
C230 C231 C232 108.0 . .
C230 C231 C244 119.7(5) . .
C232 C231 C244 120.8(5) . .
C240 C232 C231 120.6(7) . .
C240 C232 C233 121.0(8) . .
C231 C232 C233 108.0 . .
C229 C233 C232 108.0 . .
C229 C233 C250 115.5(11) . .
C232 C233 C250 123.1(11) . .
C254 C234 C235 99.5(9) . .
C254 C234 C238 141.9(10) . .
C235 C234 C238 108.0 . .
C236 C235 C234 108.0 . .
C236 C235 C230 114.7 . .
C234 C235 C230 123.9 . .
C235 C236 C237 108.0 . .
C235 C236 C245 121.0(4) . .
C237 C236 C245 117.3(6) . .
C238 C237 C236 108.0 . .
C238 C237 C255 127.5(9) . .
C236 C237 C255 112.2(8) . .
C243 C238 C237 125.8(15) 2_657 .
C243 C238 C234 116.4(14) 2_657 .
C237 C238 C234 108.0 . .
C249 C239 C243 135.5(19) . .
C249 C239 C240 102.9(15) . .
C243 C239 C240 105.5(14) . .
C241 C240 C232 121.0(13) . .
C241 C240 C239 105.9(13) . .
C232 C240 C239 116.9(12) . .
C240 C241 C248 122.4(14) . .
C240 C241 C242 117.3(14) . .
C248 C241 C242 108.1(11) . .
C258 C242 C243 133.7(16) . .
C258 C242 C241 111.3(12) . .
C243 C242 C241 100.0(14) . .
C238 C243 C242 122(2) 2_657 .
C238 C243 C239 117(2) 2_657 .
C242 C243 C239 111.3(18) . .
C245 C244 C248 108.0 . .
C245 C244 C231 118.6(7) . .
C248 C244 C231 119.4(7) . .
C246 C245 C244 108.0 . .
C246 C245 C236 117.5(8) . .
C244 C245 C236 121.3(7) . .
C256 C246 C245 111.6(16) . .
C256 C246 C247 130.5(16) . .
C245 C246 C247 108.0 . .
C257 C247 C248 105.1(18) . .
C257 C247 C246 139.6(18) . .
C248 C247 C246 108.0 . .
C247 C248 C244 108.0 . .
C247 C248 C241 124.5(9) . .
C244 C248 C241 115.4(9) . .
C250 C249 C239 160(2) . .
C250 C249 C255 82.3(18) . 2_657
C239 C249 C255 103.9(17) . 2_657
C249 C250 C251 142(3) . .
C249 C250 C233 91(2) . .
C251 C250 C233 111.0(19) . .
C252 C251 C250 133(2) . .
C252 C251 C256 124(2) . 2_657
C250 C251 C256 90.9(18) . 2_657
C251 C252 C253 137(2) . .
C251 C252 C257 118(2) . 2_657
C253 C252 C257 93.2(17) . 2_657
C254 C253 C252 149(2) . .
C254 C253 C229 91.0(17) . .
C252 C253 C229 103.8(16) . .
C254 C253 C258 72.4(15) . 2_657
C252 C253 C258 81.0(14) . 2_657
C229 C253 C258 146.4(14) . 2_657
C253 C254 C234 158(2) . .
C253 C254 C258 72.4(15) . 2_657
C234 C254 C258 103.9(13) . 2_657
C256 C255 C237 120(2) . .
C256 C255 C249 117.3(19) . 2_657
C237 C255 C249 108.0(13) . 2_657
C246 C256 C255 141(3) . .
C246 C256 C251 104(2) . 2_657
C255 C256 C251 104(2) . 2_657
C247 C257 C258 146(3) . .
C247 C257 C252 103(2) . 2_657
C258 C257 C252 93(2) . 2_657
C257 C258 C242 120.5(19) . .
C257 C258 C254 126.1(18) . 2_657
C242 C258 C254 99.7(12) . 2_657
C257 C258 C253 92.4(18) . 2_657
C242 C258 C253 132.1(14) . 2_657
C254 C258 C253 35.2(7) 2_657 2_657

loop_
_geom_bond_atom_site_label_1
_geom_bond_atom_site_label_2
_geom_bond_distance
_geom_bond_site_symmetry_2
S1 C3 1.726(10) .
S1 C6 1.740(9) .
S2 C9 1.734(10) .
S2 C12 1.739(9) .
S3 C15 1.722(9) .
S3 C18 1.743(10) .
S4 C21 1.720(9) .
S4 C24 1.736(10) .
S5 C27 1.699(10) .
S5 C30 1.743(9) .
S6 C33 1.715(10) .
S6 C36 1.722(10) .
S7 C42 1.717(10) .
S7 C39 1.753(9) .
S8 C48 1.724(10) .
S8 C45 1.738(9) .
C1 C2 1.215(13) .
C1 C48 1.406(13) .
C2 C3 1.416(13) .
C3 C4 1.354(12) .
C4 C5 1.421(12) .
C4 C49 1.485(13) .
C5 C6 1.387(13) .
C5 C53 1.499(12) .
C6 C7 1.396(14) .
C7 C8 1.197(13) .
C8 C9 1.406(14) .
C9 C10 1.381(12) .
C10 C11 1.426(13) .
C10 C57 1.480(13) .
C11 C12 1.386(12) .
C11 C61 1.485(12) .
C12 C13 1.402(13) .
C13 C14 1.201(13) .
C14 C15 1.423(13) .
C15 C16 1.362(13) .
C16 C17 1.400(13) .
C16 C65 1.531(12) .
C17 C18 1.375(12) .
C17 C69 1.477(12) .
C18 C19 1.377(14) .
C19 C20 1.228(13) .
C20 C21 1.407(14) .
C21 C22 1.381(13) .
C22 C23 1.441(13) .
C22 C73 1.487(12) .
C23 C24 1.351(13) .
C23 C77 1.479(13) .
C24 C25 1.397(13) .
C25 C26 1.190(12) .
C26 C27 1.439(13) .
C27 C28 1.385(13) .
C28 C29 1.415(12) .
C28 C81 1.502(13) .
C29 C30 1.356(13) .
C29 C85 1.496(13) .
C30 C31 1.408(14) .
C31 C32 1.206(13) .
C32 C33 1.416(14) .
C33 C34 1.382(12) .
C34 C35 1.409(13) .
C34 C89 1.506(13) .
C35 C36 1.377(13) .
C35 C93 1.508(12) .
C36 C37 1.429(15) .
C37 C38 1.178(14) .
C38 C39 1.397(15) .
C39 C40 1.366(13) .
C40 C41 1.427(14) .
C40 C97 1.489(13) .
C41 C42 1.384(13) .
C41 C101 1.504(13) .
C42 C43 1.412(14) .
C43 C44 1.190(13) .
C44 C45 1.413(14) .
C45 C46 1.373(13) .
C46 C47 1.421(12) .
C46 C105 1.509(12) .
C47 C48 1.375(13) .
C47 C109 1.486(13) .
C49 C50 1.534(13) .
C50 C51 1.521(13) .
C51 C52 1.513(15) .
C53 C54 1.522(12) .
C54 C55 1.505(13) .
C55 C56 1.501(14) .
C57 C58 1.527(13) .
C58 C59 1.548(14) .
C59 C60 1.498(15) .
C61 C62 1.527(12) .
C62 C63 1.500(12) .
C63 C64 1.522(14) .
C65 C66 1.500(13) .
C66 C67 1.536(13) .
C67 C68 1.497(14) .
C69 C70 1.535(13) .
C70 C71 1.518(13) .
C71 C72 1.505(14) .
C73 C74 1.466(16) .
C74 C75 1.212(17) .
C75 C76 1.498(17) .
C77 C78 1.532(16) .
C78 C79 1.505(19) .
C79 C80 1.17(2) .
C81 C82 1.509(13) .
C82 C83 1.498(14) .
C83 C84 1.514(15) .
C85 C86 1.510(13) .
C86 C87 1.525(13) .
C87 C88 1.523(14) .
C89 C90 1.512(12) .
C90 C91 1.498(12) .
C91 C92 1.501(13) .
C93 C94 1.510(13) .
C94 C95 1.470(14) .
C95 C96 1.530(14) .
C97 C98 1.504(13) .
C98 C99 1.511(14) .
C99 C100 1.523(16) .
C101 C102 1.509(14) .
C102 C103 1.526(16) .
C103 C104 1.444(19) .
C105 C106 1.513(13) .
C106 C107 1.491(14) .
C107 C108 1.527(14) .
C109 C110 1.523(13) .
C110 C111 1.543(14) .
C111 C112 1.459(17) .
C113 C136 1.185(14) 2_857
C113 C114 1.413(14) .
C114 C115 1.330(14) .
C114 S9 1.738(11) .
C115 C116 1.418(14) .
C115 C137 1.515(15) .
C116 C117 1.367(14) .
C116 C141 1.535(16) .
C117 C118 1.404(15) .
C117 S9 1.721(10) .
C118 C119 1.184(14) .
C119 C120 1.422(15) .
C120 C121 1.361(14) .
C120 S10 1.723(12) .
C121 C122 1.405(14) .
C121 C145 1.512(15) .
C122 C123 1.357(15) .
C122 C149 1.517(14) .
C123 C124 1.389(17) .
C123 S10 1.730(10) .
C124 C125 1.237(16) .
C125 C126 1.402(16) .
C126 C127 1.368(14) .
C126 S11 1.708(11) .
C127 C128 1.432(15) .
C127 C153 1.503(14) .
C128 C129 1.373(14) .
C128 C157 1.480(14) .
C129 C130 1.428(16) .
C129 S11 1.711(11) .
C130 C131 1.190(15) .
C131 C132 1.392(17) .
C132 C133 1.390(15) .
C132 S12 1.731(10) .
C133 C134 1.375(15) .
C133 C161 1.524(14) .
C134 C135 1.395(14) .
C134 C165 1.526(15) .
C135 C136 1.403(15) .
C135 S12 1.739(11) .
C136 C113 1.185(14) 2_857
C137 C138 1.484(15) .
C138 C139 1.528(17) .
C139 C140 1.38(2) .
C141 C142 1.461(16) .
C142 C143 1.586(17) .
C143 C144 1.469(19) .
C145 C146 1.523(14) .
C146 C147 1.474(16) .
C147 C148 1.496(17) .
C149 C150 1.521(15) .
C150 C151 1.505(17) .
C151 C152 1.49(2) .
C153 C154 1.510(15) .
C154 C155 1.544(16) .
C155 C156 1.510(17) .
C157 C158 1.547(14) .
C158 C159 1.505(15) .
C159 C160 1.515(15) .
C161 C162 1.523(14) .
C162 C163 1.539(14) .
C163 C164 1.466(15) .
C165 C166 1.470(19) .
C166 C167 1.12(2) .
C167 C168 1.51(2) .
C169 C190 1.384(16) .
C169 C172 1.438(17) .
C169 C170 1.450(15) .
C170 C223 1.373(15) .
C170 C171 1.431(15) .
C171 C174 1.362(15) .
C171 C173 1.457(16) .
C172 C186 1.384(16) .
C172 C173 1.468(17) .
C173 C181 1.355(18) .
C174 C175 1.439(16) .
C174 C178 1.446(16) .
C175 C219 1.359(15) .
C175 C176 1.450(16) .
C176 C208 1.350(16) .
C176 C177 1.435(17) .
C177 C213 1.390(16) .
C177 C178 1.414(17) .
C178 C180 1.361(17) .
C179 C209 1.373(18) .
C179 C183 1.431(18) .
C179 C180 1.440(17) .
C180 C181 1.476(19) .
C181 C182 1.440(17) .
C182 C185 1.349(18) .
C182 C183 1.417(18) .
C183 C214 1.408(17) .
C184 C215 1.363(17) .
C184 C185 1.453(17) .
C184 C188 1.52(2) .
C185 C186 1.459(17) .
C186 C187 1.418(17) .
C187 C189 1.391(17) .
C187 C188 1.466(17) .
C188 C195 1.321(18) .
C189 C190 1.441(17) .
C189 C193 1.443(17) .
C190 C191 1.460(18) .
C191 C222 1.328(18) .
C191 C192 1.504(17) .
C192 C228 1.333(17) .
C192 C193 1.404(17) .
C193 C196 1.444(18) .
C194 C216 1.410(17) .
C194 C198 1.427(18) .
C194 C195 1.442(17) .
C195 C196 1.435(19) .
C196 C197 1.431(18) .
C197 C227 1.365(18) .
C197 C198 1.471(17) .
C198 C200 1.385(17) .
C199 C217 1.376(16) .
C199 C200 1.448(16) .
C199 C203 1.451(16) .
C200 C201 1.484(17) .
C201 C226 1.349(17) .
C201 C202 1.434(16) .
C202 C205 1.384(15) .
C202 C203 1.422(15) .
C203 C211 1.350(15) .
C204 C212 1.358(16) .
C204 C205 1.451(16) .
C204 C208 1.460(15) .
C205 C206 1.446(16) .
C206 C225 1.407(16) .
C206 C207 1.475(15) .
C207 C220 1.368(15) .
C207 C208 1.462(16) .
C209 C213 1.399(17) .
C209 C210 1.466(17) .
C210 C218 1.342(18) .
C210 C211 1.502(19) .
C211 C212 1.455(16) .
C212 C213 1.467(16) .
C214 C215 1.393(17) .
C214 C218 1.468(17) .
C215 C216 1.444(16) .
C216 C217 1.440(16) .
C217 C218 1.466(17) .
C219 C220 1.447(15) .
C219 C223 1.451(16) .
C220 C221 1.419(16) .
C221 C224 1.387(16) .
C221 C222 1.482(18) .
C222 C223 1.447(16) .
C224 C225 1.435(16) .
C224 C228 1.454(17) .
C225 C226 1.432(16) .
C226 C227 1.459(17) .
C227 C228 1.441(17) .
C229 C233 1.4200 .
C229 C230 1.4200 .
C229 C253 1.76(2) .
C230 C231 1.4200 .
C230 C235 1.4812 .
C231 C232 1.4200 .
C231 C244 1.431(10) .
C232 C240 1.389(15) .
C232 C233 1.4200 .
C233 C250 1.71(3) .
C234 C254 1.222(19) .
C234 C235 1.4200 .
C234 C238 1.4200 .
C235 C236 1.4199 .
C236 C237 1.4201 .
C236 C245 1.501(11) .
C237 C238 1.4200 .
C237 C255 1.422(17) .
C238 C243 1.11(3) 2_657
C239 C249 1.26(2) .
C239 C243 1.53(3) .
C239 C240 1.596(19) .
C240 C241 1.311(19) .
C241 C248 1.544(17) .
C241 C242 1.608(19) .
C242 C258 1.362(17) .
C242 C243 1.49(3) .
C243 C238 1.11(3) 2_657
C244 C245 1.4200 .
C244 C248 1.4200 .
C245 C246 1.4200 .
C246 C256 1.15(3) .
C246 C247 1.4200 .
C247 C257 1.07(3) .
C247 C248 1.4200 .
C249 C250 1.26(3) .
C249 C255 1.89(3) 2_657
C250 C251 1.36(3) .
C251 C252 1.09(2) .
C251 C256 1.82(3) 2_657
C252 C253 1.42(3) .
C252 C257 1.85(3) 2_657
C253 C254 1.22(2) .
C253 C258 2.01(3) 2_657
C254 C258 2.01(2) 2_657
C255 C256 1.16(3) .
C255 C249 1.89(3) 2_657
C256 C251 1.82(3) 2_657
C257 C258 1.21(3) .
C257 C252 1.85(3) 2_657
C258 C254 2.01(2) 2_657
C258 C253 2.01(3) 2_657

loop_
_geom_torsion_atom_site_label_1
_geom_torsion_atom_site_label_2
_geom_torsion_atom_site_label_3
_geom_torsion_atom_site_label_4
_geom_torsion
_geom_torsion_site_symmetry_1
_geom_torsion_site_symmetry_4
C48 C1 C2 C3 21(26) . .
C1 C2 C3 C4 -166(12) . .
C1 C2 C3 S1 14(13) . .
C6 S1 C3 C4 0.1(8) . .
C6 S1 C3 C2 180.0(8) . .
C2 C3 C4 C5 179.7(10) . .
S1 C3 C4 C5 -0.5(10) . .
C2 C3 C4 C49 -4.8(16) . .
S1 C3 C4 C49 175.1(7) . .
C3 C4 C5 C6 0.8(12) . .
C49 C4 C5 C6 -174.7(9) . .
C3 C4 C5 C53 -175.8(9) . .
C49 C4 C5 C53 8.7(15) . .
C4 C5 C6 C7 175.4(9) . .
C53 C5 C6 C7 -7.8(16) . .
C4 C5 C6 S1 -0.7(10) . .
C53 C5 C6 S1 176.1(7) . .
C3 S1 C6 C5 0.3(7) . .
C3 S1 C6 C7 -176.2(8) . .
C5 C6 C7 C8 -168(9) . .
S1 C6 C7 C8 8(10) . .
C6 C7 C8 C9 19(15) . .
C7 C8 C9 C10 174(6) . .
C7 C8 C9 S2 -10(7) . .
C12 S2 C9 C10 -0.1(8) . .
C12 S2 C9 C8 -177.1(8) . .
C8 C9 C10 C11 176.2(9) . .
S2 C9 C10 C11 -0.3(11) . .
C8 C9 C10 C57 -0.5(16) . .
S2 C9 C10 C57 -177.0(7) . .
C9 C10 C11 C12 0.7(12) . .
C57 C10 C11 C12 177.4(8) . .
C9 C10 C11 C61 178.8(9) . .
C57 C10 C11 C61 -4.5(15) . .
C10 C11 C12 C13 -178.6(9) . .
C61 C11 C12 C13 3.2(15) . .
C10 C11 C12 S2 -0.8(10) . .
C61 C11 C12 S2 -179.0(7) . .
C9 S2 C12 C11 0.5(7) . .
C9 S2 C12 C13 178.6(8) . .
C11 C12 C13 C14 104(14) . .
S2 C12 C13 C14 -73(14) . .
C12 C13 C14 C15 66(17) . .
C13 C14 C15 C16 -170(5) . .
C13 C14 C15 S3 8(6) . .
C18 S3 C15 C16 1.0(7) . .
C18 S3 C15 C14 -177.3(7) . .
C14 C15 C16 C17 176.5(9) . .
S3 C15 C16 C17 -1.4(10) . .
C14 C15 C16 C65 1.6(17) . .
S3 C15 C16 C65 -176.3(7) . .
C15 C16 C17 C18 1.1(11) . .
C65 C16 C17 C18 176.3(8) . .
C15 C16 C17 C69 -175.0(9) . .
C65 C16 C17 C69 0.2(14) . .
C16 C17 C18 C19 -173.9(10) . .
C69 C17 C18 C19 2.5(15) . .
C16 C17 C18 S3 -0.4(10) . .
C69 C17 C18 S3 176.0(7) . .
C15 S3 C18 C17 -0.3(7) . .
C15 S3 C18 C19 174.1(8) . .
C17 C18 C19 C20 62(28) . .
S3 C18 C19 C20 -111(28) . .
C18 C19 C20 C21 105(29) . .
C19 C20 C21 C22 150(15) . .
C19 C20 C21 S4 -26(16) . .
C24 S4 C21 C22 -0.6(8) . .
C24 S4 C21 C20 175.4(8) . .
C20 C21 C22 C23 -174.8(10) . .
S4 C21 C22 C23 0.8(11) . .
C20 C21 C22 C73 3.5(16) . .
S4 C21 C22 C73 179.1(8) . .
C21 C22 C23 C24 -0.5(12) . .
C73 C22 C23 C24 -178.7(9) . .
C21 C22 C23 C77 177.7(9) . .
C73 C22 C23 C77 -0.5(16) . .
C22 C23 C24 C25 173.4(10) . .
C77 C23 C24 C25 -4.9(16) . .
C22 C23 C24 S4 0.0(11) . .
C77 C23 C24 S4 -178.2(8) . .
C21 S4 C24 C23 0.3(8) . .
C21 S4 C24 C25 -173.7(8) . .
C23 C24 C25 C26 -97(28) . .
S4 C24 C25 C26 76(28) . .
C24 C25 C26 C27 -13(34) . .
C25 C26 C27 C28 147(8) . .
C25 C26 C27 S5 -33(8) . .
C30 S5 C27 C28 0.1(7) . .
C30 S5 C27 C26 180.0(8) . .
C26 C27 C28 C29 -178.3(9) . .
S5 C27 C28 C29 1.5(10) . .
C26 C27 C28 C81 2.1(15) . .
S5 C27 C28 C81 -178.1(7) . .
C27 C28 C29 C30 -3.0(12) . .
C81 C28 C29 C30 176.6(9) . .
C27 C28 C29 C85 177.0(8) . .
C81 C28 C29 C85 -3.4(15) . .
C28 C29 C30 C31 -175.9(10) . .
C85 C29 C30 C31 4.1(16) . .
C28 C29 C30 S5 3.1(11) . .
C85 C29 C30 S5 -176.9(7) . .
C27 S5 C30 C29 -1.9(7) . .
C27 S5 C30 C31 177.3(8) . .
C29 C30 C31 C32 172(11) . .
S5 C30 C31 C32 -7(12) . .
C30 C31 C32 C33 0(16) . .
C31 C32 C33 C34 160(5) . .
C31 C32 C33 S6 -13(6) . .
C36 S6 C33 C34 -1.0(8) . .
C36 S6 C33 C32 173.3(8) . .
C32 C33 C34 C35 -172.4(9) . .
S6 C33 C34 C35 0.9(10) . .
C32 C33 C34 C89 6.0(16) . .
S6 C33 C34 C89 179.4(7) . .
C33 C34 C35 C36 -0.4(11) . .
C89 C34 C35 C36 -178.8(8) . .
C33 C34 C35 C93 177.2(9) . .
C89 C34 C35 C93 -1.2(15) . .
C34 C35 C36 C37 177.2(9) . .
C93 C35 C36 C37 -0.5(15) . .
C34 C35 C36 S6 -0.4(10) . .
C93 C35 C36 S6 -178.1(7) . .
C33 S6 C36 C35 0.8(8) . .
C33 S6 C36 C37 -177.2(8) . .
C35 C36 C37 C38 -176(100) . .
S6 C36 C37 C38 1(13) . .
C36 C37 C38 C39 5(32) . .
C37 C38 C39 C40 -178(100) . .
C37 C38 C39 S7 3(22) . .
C42 S7 C39 C40 -0.2(8) . .
C42 S7 C39 C38 178.8(8) . .
C38 C39 C40 C41 -178.9(10) . .
S7 C39 C40 C41 -0.1(10) . .
C38 C39 C40 C97 -1.5(16) . .
S7 C39 C40 C97 177.4(7) . .
C39 C40 C41 C42 0.4(12) . .
C97 C40 C41 C42 -176.9(9) . .
C39 C40 C41 C101 -178.4(9) . .
C97 C40 C41 C101 4.3(15) . .
C40 C41 C42 C43 173.2(9) . .
C101 C41 C42 C43 -7.9(15) . .
C40 C41 C42 S7 -0.6(10) . .
C101 C41 C42 S7 178.3(7) . .
C39 S7 C42 C41 0.5(8) . .
C39 S7 C42 C43 -173.9(8) . .
C41 C42 C43 C44 -176(100) . .
S7 C42 C43 C44 -2(11) . .
C42 C43 C44 C45 -15(26) . .
C43 C44 C45 C46 -128(18) . .
C43 C44 C45 S8 47(18) . .
C48 S8 C45 C46 1.3(7) . .
C48 S8 C45 C44 -175.3(8) . .
C44 C45 C46 C47 175.9(9) . .
S8 C45 C46 C47 -0.2(10) . .
C44 C45 C46 C105 -5.2(16) . .
S8 C45 C46 C105 178.8(7) . .
C45 C46 C47 C48 -1.4(12) . .
C105 C46 C47 C48 179.7(8) . .
C45 C46 C47 C109 -174.7(9) . .
C105 C46 C47 C109 6.3(15) . .
C46 C47 C48 C1 -173.1(9) . .
C109 C47 C48 C1 0.5(16) . .
C46 C47 C48 S8 2.4(10) . .
C109 C47 C48 S8 176.0(7) . .
C2 C1 C48 C47 105(15) . .
C2 C1 C48 S8 -70(15) . .
C45 S8 C48 C47 -2.1(8) . .
C45 S8 C48 C1 173.9(8) . .
C3 C4 C49 C50 106.4(11) . .
C5 C4 C49 C50 -78.6(12) . .
C4 C49 C50 C51 -177.3(8) . .
C49 C50 C51 C52 178.5(10) . .
C6 C5 C53 C54 -75.2(11) . .
C4 C5 C53 C54 101.1(11) . .
C5 C53 C54 C55 174.3(8) . .
C53 C54 C55 C56 -62.1(12) . .
C9 C10 C57 C58 -105.2(11) . .
C11 C10 C57 C58 78.5(12) . .
C10 C57 C58 C59 -167.4(9) . .
C57 C58 C59 C60 72.1(12) . .
C12 C11 C61 C62 71.0(12) . .
C10 C11 C61 C62 -106.9(11) . .
C11 C61 C62 C63 178.8(8) . .
C61 C62 C63 C64 177.4(9) . .
C15 C16 C65 C66 8.0(15) . .
C17 C16 C65 C66 -166.5(9) . .
C16 C65 C66 C67 166.1(9) . .
C65 C66 C67 C68 68.5(13) . .
C18 C17 C69 C70 79.2(11) . .
C16 C17 C69 C70 -104.9(11) . .
C17 C69 C70 C71 -173.3(8) . .
C69 C70 C71 C72 -178.2(9) . .
C21 C22 C73 C74 83.6(15) . .
C23 C22 C73 C74 -98.4(14) . .
C22 C73 C74 C75 24(4) . .
C73 C74 C75 C76 -179.0(19) . .
C24 C23 C77 C78 -80.0(13) . .
C22 C23 C77 C78 102.0(12) . .
C23 C77 C78 C79 175.9(11) . .
C77 C78 C79 C80 96(3) . .
C27 C28 C81 C82 -102.3(11) . .
C29 C28 C81 C82 78.2(12) . .
C28 C81 C82 C83 178.6(8) . .
C81 C82 C83 C84 -176.3(10) . .
C30 C29 C85 C86 75.3(12) . .
C28 C29 C85 C86 -104.7(11) . .
C29 C85 C86 C87 -176.6(8) . .
C85 C86 C87 C88 62.6(12) . .
C33 C34 C89 C90 93.1(11) . .
C35 C34 C89 C90 -88.6(11) . .
C34 C89 C90 C91 166.4(8) . .
C89 C90 C91 C92 -70.8(11) . .
C36 C35 C93 C94 -64.9(12) . .
C34 C35 C93 C94 117.6(11) . .
C35 C93 C94 C95 -63.0(12) . .
C93 C94 C95 C96 178.6(9) . .
C39 C40 C97 C98 87.0(12) . .
C41 C40 C97 C98 -95.9(12) . .
C40 C97 C98 C99 -176.8(10) . .
C97 C98 C99 C100 -175.5(10) . .
C42 C41 C101 C102 -89.2(12) . .
C40 C41 C101 C102 89.5(13) . .
C41 C101 C102 C103 176.5(11) . .
C101 C102 C103 C104 -81.7(16) . .
C45 C46 C105 C106 -101.6(11) . .
C47 C46 C105 C106 77.2(12) . .
C46 C105 C106 C107 52.6(12) . .
C105 C106 C107 C108 168.0(9) . .
C48 C47 C109 C110 81.6(11) . .
C46 C47 C109 C110 -105.7(11) . .
C47 C109 C110 C111 -171.2(8) . .
C109 C110 C111 C112 -175.5(10) . .
C136 C113 C114 C115 -125(30) 2_857 .
C136 C113 C114 S9 53(31) 2_857 .
C113 C114 C115 C116 179.6(11) . .
S9 C114 C115 C116 1.6(13) . .
C113 C114 C115 C137 -0.2(19) . .
S9 C114 C115 C137 -178.2(8) . .
C114 C115 C116 C117 -1.5(15) . .
C137 C115 C116 C117 178.3(10) . .
C114 C115 C116 C141 -173.6(11) . .
C137 C115 C116 C141 6.2(19) . .
C115 C116 C117 C118 -176.6(11) . .
C141 C116 C117 C118 -4.4(19) . .
C115 C116 C117 S9 0.7(13) . .
C141 C116 C117 S9 172.9(9) . .
C116 C117 C118 C119 165(8) . .
S9 C117 C118 C119 -12(9) . .
C117 C118 C119 C120 -86(19) . .
C118 C119 C120 C121 -98(17) . .
C118 C119 C120 S10 82(17) . .
C119 C120 C121 C122 179.3(10) . .
S10 C120 C121 C122 -0.2(12) . .
C119 C120 C121 C145 0.0(17) . .
S10 C120 C121 C145 -179.6(7) . .
C120 C121 C122 C123 0.0(13) . .
C145 C121 C122 C123 179.3(9) . .
C120 C121 C122 C149 -179.7(10) . .
C145 C121 C122 C149 -0.4(16) . .
C121 C122 C123 C124 176.6(11) . .
C149 C122 C123 C124 -3.8(18) . .
C121 C122 C123 S10 0.3(12) . .
C149 C122 C123 S10 179.9(8) . .
C122 C123 C124 C125 -179(100) . .
S10 C123 C124 C125 -3(11) . .
C123 C124 C125 C126 -8(21) . .
C124 C125 C126 C127 -136(12) . .
C124 C125 C126 S11 40(13) . .
C125 C126 C127 C128 175.3(10) . .
S11 C126 C127 C128 -1.4(11) . .
C125 C126 C127 C153 1.1(17) . .
S11 C126 C127 C153 -175.6(8) . .
C126 C127 C128 C129 -1.0(13) . .
C153 C127 C128 C129 172.7(10) . .
C126 C127 C128 C157 -179.8(10) . .
C153 C127 C128 C157 -6.1(17) . .
C127 C128 C129 C130 -172.6(10) . .
C157 C128 C129 C130 6.3(17) . .
C127 C128 C129 S11 3.0(11) . .
C157 C128 C129 S11 -178.1(8) . .
C128 C129 C130 C131 135(9) . .
S11 C129 C130 C131 -40(9) . .
C129 C130 C131 C132 25(19) . .
C130 C131 C132 C133 146(11) . .
C130 C131 C132 S12 -30(12) . .
C131 C132 C133 C134 -174.9(11) . .
S12 C132 C133 C134 1.6(12) . .
C131 C132 C133 C161 -0.8(18) . .
S12 C132 C133 C161 175.7(8) . .
C132 C133 C134 C135 -0.9(14) . .
C161 C133 C134 C135 -174.5(10) . .
C132 C133 C134 C165 178.0(10) . .
C161 C133 C134 C165 4.5(18) . .
C133 C134 C135 C136 176.4(11) . .
C165 C134 C135 C136 -2.6(18) . .
C133 C134 C135 S12 -0.2(12) . .
C165 C134 C135 S12 -179.3(8) . .
C134 C135 C136 C113 -121(10) . 2_857
S12 C135 C136 C113 55(10) . 2_857
C116 C117 S9 C114 0.1(9) . .
C118 C117 S9 C114 177.8(9) . .
C115 C114 S9 C117 -1.0(9) . .
C113 C114 S9 C117 -179.3(9) . .
C121 C120 S10 C123 0.3(8) . .
C119 C120 S10 C123 -179.3(9) . .
C122 C123 S10 C120 -0.3(9) . .
C124 C123 S10 C120 -177.2(9) . .
C127 C126 S11 C129 2.6(8) . .
C125 C126 S11 C129 -174.5(9) . .
C128 C129 S11 C126 -3.2(9) . .
C130 C129 S11 C126 172.9(9) . .
C133 C132 S12 C135 -1.5(9) . .
C131 C132 S12 C135 175.6(9) . .
C134 C135 S12 C132 1.0(8) . .
C136 C135 S12 C132 -176.1(9) . .
C114 C115 C137 C138 -76.0(14) . .
C116 C115 C137 C138 104.2(13) . .
C115 C137 C138 C139 179.6(12) . .
C137 C138 C139 C140 176.2(17) . .
C117 C116 C141 C142 110.8(13) . .
C115 C116 C141 C142 -78.0(15) . .
C116 C141 C142 C143 -172.8(10) . .
C141 C142 C143 C144 -57.1(19) . .
C120 C121 C145 C146 74.2(12) . .
C122 C121 C145 C146 -105.1(12) . .
C121 C145 C146 C147 -178.7(10) . .
C145 C146 C147 C148 179.3(12) . .
C123 C122 C149 C150 -109.0(13) . .
C121 C122 C149 C150 70.6(14) . .
C122 C149 C150 C151 -163.6(11) . .
C149 C150 C151 C152 72.8(18) . .
C126 C127 C153 C154 -67.7(14) . .
C128 C127 C153 C154 119.1(12) . .
C127 C153 C154 C155 154.3(10) . .
C153 C154 C155 C156 174.1(10) . .
C129 C128 C157 C158 84.0(13) . .
C127 C128 C157 C158 -97.3(13) . .
C128 C157 C158 C159 68.4(13) . .
C157 C158 C159 C160 177.5(10) . .
C134 C133 C161 C162 -113.3(13) . .
C132 C133 C161 C162 73.4(13) . .
C133 C161 C162 C163 -175.6(10) . .
C161 C162 C163 C164 -176.4(11) . .
C133 C134 C165 C166 78.3(18) . .
C135 C134 C165 C166 -102.8(16) . .
C134 C165 C166 C167 40(5) . .
C165 C166 C167 C168 171(2) . .
C190 C169 C170 C223 -0.8(16) . .
C172 C169 C170 C223 -142.9(11) . .
C190 C169 C170 C171 143.2(10) . .
C172 C169 C170 C171 1.1(12) . .
C223 C170 C171 C174 1.4(15) . .
C169 C170 C171 C174 -143.5(10) . .
C223 C170 C171 C173 145.0(10) . .
C169 C170 C171 C173 0.0(11) . .
C190 C169 C172 C186 0.1(17) . .
C170 C169 C172 C186 140.9(11) . .
C190 C169 C172 C173 -142.6(11) . .
C170 C169 C172 C173 -1.8(12) . .
C174 C171 C173 C181 2.1(16) . .
C170 C171 C173 C181 -141.9(11) . .
C174 C171 C173 C172 142.8(11) . .
C170 C171 C173 C172 -1.1(12) . .
C186 C172 C173 C181 2.6(17) . .
C169 C172 C173 C181 144.5(11) . .
C186 C172 C173 C171 -140.1(11) . .
C169 C172 C173 C171 1.8(12) . .
C170 C171 C174 C175 -1.4(15) . .
C173 C171 C174 C175 -140.7(11) . .
C170 C171 C174 C178 138.0(11) . .
C173 C171 C174 C178 -1.4(15) . .
C171 C174 C175 C219 1.4(16) . .
C178 C174 C175 C219 -142.3(10) . .
C171 C174 C175 C176 141.7(10) . .
C178 C174 C175 C176 -2.1(12) . .
C219 C175 C176 C208 -3.4(16) . .
C174 C175 C176 C208 -143.7(10) . .
C219 C175 C176 C177 142.3(11) . .
C174 C175 C176 C177 2.0(12) . .
C208 C176 C177 C213 2.2(17) . .
C175 C176 C177 C213 -143.6(11) . .
C208 C176 C177 C178 144.6(11) . .
C175 C176 C177 C178 -1.2(12) . .
C213 C177 C178 C180 1.4(16) . .
C176 C177 C178 C180 -142.1(11) . .
C213 C177 C178 C174 143.4(10) . .
C176 C177 C178 C174 -0.1(12) . .
C171 C174 C178 C180 1.1(16) . .
C175 C174 C178 C180 144.6(10) . .
C171 C174 C178 C177 -142.1(11) . .
C175 C174 C178 C177 1.4(12) . .
C177 C178 C180 C179 -1.2(17) . .
C174 C178 C180 C179 -139.4(11) . .
C177 C178 C180 C181 136.7(12) . .
C174 C178 C180 C181 -1.4(16) . .
C209 C179 C180 C178 1.0(17) . .
C183 C179 C180 C178 143.0(12) . .
C209 C179 C180 C181 -142.9(12) . .
C183 C179 C180 C181 -1.0(13) . .
C171 C173 C181 C182 134.8(13) . .
C172 C173 C181 C182 -2.7(18) . .
C171 C173 C181 C180 -2.4(17) . .
C172 C173 C181 C180 -139.9(11) . .
C178 C180 C181 C173 2.1(17) . .
C179 C180 C181 C173 144.9(11) . .
C178 C180 C181 C182 -140.4(12) . .
C179 C180 C181 C182 2.4(13) . .
C173 C181 C182 C185 1.8(19) . .
C180 C181 C182 C185 142.0(12) . .
C173 C181 C182 C183 -143.1(13) . .
C180 C181 C182 C183 -2.8(14) . .
C185 C182 C183 C214 -1.0(18) . .
C181 C182 C183 C214 143.5(11) . .
C185 C182 C183 C179 -142.3(12) . .
C181 C182 C183 C179 2.2(14) . .
C209 C179 C183 C214 0.2(19) . .
C180 C179 C183 C214 -141.1(12) . .
C209 C179 C183 C182 140.6(12) . .
C180 C179 C183 C182 -0.8(14) . .
C183 C182 C185 C184 0.6(19) . .
C181 C182 C185 C184 -139.3(12) . .
C183 C182 C185 C186 139.4(12) . .
C181 C182 C185 C186 -0.4(18) . .
C215 C184 C185 C182 -0.7(19) . .
C188 C184 C185 C182 142.0(12) . .
C215 C184 C185 C186 -143.9(12) . .
C188 C184 C185 C186 -1.2(13) . .
C169 C172 C186 C187 0.1(16) . .
C173 C172 C186 C187 136.8(12) . .
C169 C172 C186 C185 -138.1(12) . .
C173 C172 C186 C185 -1.4(16) . .
C182 C185 C186 C172 0.3(17) . .
C184 C185 C186 C172 143.3(11) . .
C182 C185 C186 C187 -141.9(12) . .
C184 C185 C186 C187 1.0(13) . .
C172 C186 C187 C189 -0.4(17) . .
C185 C186 C187 C189 141.0(11) . .
C172 C186 C187 C188 -141.8(11) . .
C185 C186 C187 C188 -0.4(13) . .
C189 C187 C188 C195 -0.3(18) . .
C186 C187 C188 C195 142.1(13) . .
C189 C187 C188 C184 -142.9(11) . .
C186 C187 C188 C184 -0.4(13) . .
C215 C184 C188 C195 -1.4(17) . .
C185 C184 C188 C195 -143.5(12) . .
C215 C184 C188 C187 143.2(11) . .
C185 C184 C188 C187 1.0(13) . .
C186 C187 C189 C190 0.4(16) . .
C188 C187 C189 C190 138.3(11) . .
C186 C187 C189 C193 -138.3(11) . .
C188 C187 C189 C193 -0.5(17) . .
C172 C169 C190 C189 -0.1(17) . .
C170 C169 C190 C189 -138.3(11) . .
C172 C169 C190 C191 138.5(12) . .
C170 C169 C190 C191 0.3(17) . .
C187 C189 C190 C169 -0.1(16) . .
C193 C189 C190 C169 143.5(11) . .
C187 C189 C190 C191 -143.8(11) . .
C193 C189 C190 C191 -0.1(13) . .
C169 C190 C191 C222 -0.9(18) . .
C189 C190 C191 C222 142.1(12) . .
C169 C190 C191 C192 -141.9(12) . .
C189 C190 C191 C192 1.0(13) . .
C222 C191 C192 C228 -0.5(19) . .
C190 C191 C192 C228 140.4(12) . .
C222 C191 C192 C193 -142.4(13) . .
C190 C191 C192 C193 -1.6(13) . .
C228 C192 C193 C189 -140.2(12) . .
C191 C192 C193 C189 1.5(13) . .
C228 C192 C193 C196 1.5(17) . .
C191 C192 C193 C196 143.2(11) . .
C187 C189 C193 C192 142.0(12) . .
C190 C189 C193 C192 -0.9(14) . .
C187 C189 C193 C196 -0.7(16) . .
C190 C189 C193 C196 -143.7(10) . .
C187 C188 C195 C196 2.3(19) . .
C184 C188 C195 C196 140.8(12) . .
C187 C188 C195 C194 -139.0(13) . .
C184 C188 C195 C194 -0.5(18) . .
C216 C194 C195 C188 2.2(18) . .
C198 C194 C195 C188 142.6(12) . .
C216 C194 C195 C196 -142.6(11) . .
C198 C194 C195 C196 -2.2(13) . .
C188 C195 C196 C197 -143.5(12) . .
C194 C195 C196 C197 2.2(13) . .
C188 C195 C196 C193 -3.5(18) . .
C194 C195 C196 C193 142.2(11) . .
C192 C193 C196 C197 0.0(16) . .
C189 C193 C196 C197 139.5(11) . .
C192 C193 C196 C195 -136.8(12) . .
C189 C193 C196 C195 2.7(16) . .
C195 C196 C197 C227 141.2(12) . .
C193 C196 C197 C227 -0.6(17) . .
C195 C196 C197 C198 -1.4(13) . .
C193 C196 C197 C198 -143.2(11) . .
C216 C194 C198 C200 -1.6(17) . .
C195 C194 C198 C200 -142.2(11) . .
C216 C194 C198 C197 141.9(11) . .
C195 C194 C198 C197 1.3(12) . .
C227 C197 C198 C200 0.9(17) . .
C196 C197 C198 C200 144.5(11) . .
C227 C197 C198 C194 -143.6(11) . .
C196 C197 C198 C194 0.1(13) . .
C194 C198 C200 C199 2.1(16) . .
C197 C198 C200 C199 -137.9(11) . .
C194 C198 C200 C201 137.3(11) . .
C197 C198 C200 C201 -2.8(16) . .
C217 C199 C200 C198 -1.8(15) . .
C203 C199 C200 C198 142.0(10) . .
C217 C199 C200 C201 -142.8(10) . .
C203 C199 C200 C201 0.9(11) . .
C198 C200 C201 C226 2.1(16) . .
C199 C200 C201 C226 142.1(11) . .
C198 C200 C201 C202 -140.9(11) . .
C199 C200 C201 C202 -1.0(12) . .
C226 C201 C202 C205 1.9(17) . .
C200 C201 C202 C205 143.3(10) . .
C226 C201 C202 C203 -140.8(12) . .
C200 C201 C202 C203 0.6(12) . .
C205 C202 C203 C211 0.4(16) . .
C201 C202 C203 C211 143.1(11) . .
C205 C202 C203 C199 -142.7(10) . .
C201 C202 C203 C199 0.0(12) . .
C217 C199 C203 C211 -0.2(16) . .
C200 C199 C203 C211 -144.4(10) . .
C217 C199 C203 C202 143.6(10) . .
C200 C199 C203 C202 -0.6(11) . .
C203 C202 C205 C206 138.6(11) . .
C201 C202 C205 C206 -0.1(16) . .
C203 C202 C205 C204 0.9(16) . .
C201 C202 C205 C204 -137.8(11) . .
C212 C204 C205 C202 -0.6(16) . .
C208 C204 C205 C202 142.5(10) . .
C212 C204 C205 C206 -142.1(11) . .
C208 C204 C205 C206 0.9(12) . .
C202 C205 C206 C225 -0.5(16) . .
C204 C205 C206 C225 141.4(11) . .
C202 C205 C206 C207 -141.3(10) . .
C204 C205 C206 C207 0.5(13) . .
C225 C206 C207 C220 1.0(16) . .
C205 C206 C207 C220 142.6(10) . .
C225 C206 C207 C208 -143.3(10) . .
C205 C206 C207 C208 -1.7(12) . .
C177 C176 C208 C204 -1.7(16) . .
C175 C176 C208 C204 139.8(11) . .
C177 C176 C208 C207 -138.0(11) . .
C175 C176 C208 C207 3.5(15) . .
C212 C204 C208 C176 0.8(16) . .
C205 C204 C208 C176 -142.1(11) . .
C212 C204 C208 C207 140.9(11) . .
C205 C204 C208 C207 -2.0(12) . .
C220 C207 C208 C176 -0.8(15) . .
C206 C207 C208 C176 142.9(10) . .
C220 C207 C208 C204 -141.4(10) . .
C206 C207 C208 C204 2.3(12) . .
C183 C179 C209 C213 -138.4(12) . .
C180 C179 C209 C213 -1.0(17) . .
C183 C179 C209 C210 1.4(18) . .
C180 C179 C209 C210 138.7(12) . .
C179 C209 C210 C218 -1.1(18) . .
C213 C209 C210 C218 143.3(13) . .
C179 C209 C210 C211 -143.0(12) . .
C213 C209 C210 C211 1.4(13) . .
C202 C203 C211 C212 -2.0(17) . .
C199 C203 C211 C212 137.3(11) . .
C202 C203 C211 C210 -137.4(11) . .
C199 C203 C211 C210 1.9(16) . .
C218 C210 C211 C203 -2.3(17) . .
C209 C210 C211 C203 140.1(11) . .
C218 C210 C211 C212 -143.5(11) . .
C209 C210 C211 C212 -1.1(13) . .
C205 C204 C212 C211 -1.0(16) . .
C208 C204 C212 C211 -139.3(11) . .
C205 C204 C212 C213 138.0(11) . .
C208 C204 C212 C213 -0.3(16) . .
C203 C211 C212 C204 2.3(17) . .
C210 C211 C212 C204 143.8(11) . .
C203 C211 C212 C213 -141.2(11) . .
C210 C211 C212 C213 0.4(12) . .
C178 C177 C213 C209 -1.4(16) . .
C176 C177 C213 C209 137.4(12) . .
C178 C177 C213 C212 -140.4(11) . .
C176 C177 C213 C212 -1.6(16) . .
C179 C209 C213 C177 1.2(17) . .
C210 C209 C213 C177 -142.9(11) . .
C179 C209 C213 C212 143.0(11) . .
C210 C209 C213 C212 -1.2(13) . .
C204 C212 C213 C177 0.7(16) . .
C211 C212 C213 C177 143.5(11) . .
C204 C212 C213 C209 -142.4(11) . .
C211 C212 C213 C209 0.5(13) . .
C182 C183 C214 C215 1.6(18) . .
C179 C183 C214 C215 139.0(13) . .
C182 C183 C214 C218 -139.6(12) . .
C179 C183 C214 C218 -2.1(18) . .
C185 C184 C215 C214 1.2(19) . .
C188 C184 C215 C214 -136.0(12) . .
C185 C184 C215 C216 138.8(12) . .
C188 C184 C215 C216 1.6(17) . .
C183 C214 C215 C184 -1.7(19) . .
C218 C214 C215 C184 143.2(12) . .
C183 C214 C215 C216 -142.8(11) . .
C218 C214 C215 C216 2.0(14) . .
C198 C194 C216 C217 0.7(16) . .
C195 C194 C216 C217 136.2(12) . .
C198 C194 C216 C215 -137.5(11) . .
C195 C194 C216 C215 -1.9(16) . .
C184 C215 C216 C194 0.1(16) . .
C214 C215 C216 C194 141.5(11) . .
C184 C215 C216 C217 -142.2(12) . .
C214 C215 C216 C217 -0.8(14) . .
C200 C199 C217 C216 0.9(16) . .
C203 C199 C217 C216 -138.8(11) . .
C200 C199 C217 C218 138.6(11) . .
C203 C199 C217 C218 -1.1(16) . .
C194 C216 C217 C199 -0.3(16) . .
C215 C216 C217 C199 142.1(11) . .
C194 C216 C217 C218 -143.3(10) . .
C215 C216 C217 C218 -0.8(13) . .
C209 C210 C218 C217 -137.0(12) . .
C211 C210 C218 C217 1.0(17) . .
C209 C210 C218 C214 -0.8(19) . .
C211 C210 C218 C214 137.2(12) . .
C199 C217 C218 C210 0.7(17) . .
C216 C217 C218 C210 143.3(11) . .
C199 C217 C218 C214 -140.6(11) . .
C216 C217 C218 C214 2.0(12) . .
C215 C214 C218 C210 -143.5(12) . .
C183 C214 C218 C210 2.4(18) . .
C215 C214 C218 C217 -2.5(13) . .
C183 C214 C218 C217 143.4(11) . .
C174 C175 C219 C220 135.7(11) . .
C176 C175 C219 C220 0.5(16) . .
C174 C175 C219 C223 -1.5(15) . .
C176 C175 C219 C223 -136.6(11) . .
C208 C207 C220 C221 139.1(11) . .
C206 C207 C220 C221 0.2(16) . .
C208 C207 C220 C219 -1.9(15) . .
C206 C207 C220 C219 -140.9(11) . .
C175 C219 C220 C207 2.1(15) . .
C223 C219 C220 C207 144.4(10) . .
C175 C219 C220 C221 -142.5(11) . .
C223 C219 C220 C221 -0.2(12) . .
C207 C220 C221 C224 -2.0(17) . .
C219 C220 C221 C224 141.6(11) . .
C207 C220 C221 C222 -142.8(11) . .
C219 C220 C221 C222 0.8(13) . .
C190 C191 C222 C223 1.7(18) . .
C192 C191 C222 C223 138.0(12) . .
C190 C191 C222 C221 -137.9(12) . .
C192 C191 C222 C221 -1.6(19) . .
C224 C221 C222 C191 2.1(18) . .
C220 C221 C222 C191 143.6(12) . .
C224 C221 C222 C223 -142.7(11) . .
C220 C221 C222 C223 -1.2(13) . .
C171 C170 C223 C222 -138.2(11) . .
C169 C170 C223 C222 1.6(16) . .
C171 C170 C223 C219 -1.5(15) . .
C169 C170 C223 C219 138.3(11) . .
C191 C222 C223 C170 -2.1(18) . .
C221 C222 C223 C170 141.9(11) . .
C191 C222 C223 C219 -142.9(12) . .
C221 C222 C223 C219 1.1(13) . .
C175 C219 C223 C170 1.5(15) . .
C220 C219 C223 C170 -141.1(10) . .
C175 C219 C223 C222 142.0(11) . .
C220 C219 C223 C222 -0.6(12) . .
C220 C221 C224 C225 2.6(18) . .
C222 C221 C224 C225 138.6(12) . .
C220 C221 C224 C228 -136.5(12) . .
C222 C221 C224 C228 -0.5(17) . .
C205 C206 C225 C226 -0.6(16) . .
C207 C206 C225 C226 136.3(11) . .
C205 C206 C225 C224 -137.4(11) . .
C207 C206 C225 C224 -0.5(16) . .
C221 C224 C225 C206 -1.3(17) . .
C228 C224 C225 C206 142.0(11) . .
C221 C224 C225 C226 -142.1(11) . .
C228 C224 C225 C226 1.2(13) . .
C202 C201 C226 C225 -3.0(18) . .
C200 C201 C226 C225 -140.7(11) . .
C202 C201 C226 C227 138.2(12) . .
C200 C201 C226 C227 0.5(16) . .
C206 C225 C226 C201 2.3(17) . .
C224 C225 C226 C201 143.4(12) . .
C206 C225 C226 C227 -143.7(11) . .
C224 C225 C226 C227 -2.6(13) . .
C196 C197 C227 C228 -0.3(17) . .
C198 C197 C227 C228 137.6(12) . .
C196 C197 C227 C226 -136.2(12) . .
C198 C197 C227 C226 1.6(17) . .
C201 C226 C227 C197 -2.4(17) . .
C225 C226 C227 C197 143.0(11) . .
C201 C226 C227 C228 -142.4(11) . .
C225 C226 C227 C228 3.1(13) . .
C193 C192 C228 C227 -2.5(17) . .
C191 C192 C228 C227 -138.7(12) . .
C193 C192 C228 C224 138.4(12) . .
C191 C192 C228 C224 2.1(18) . .
C197 C227 C228 C192 1.8(17) . .
C226 C227 C228 C192 142.8(11) . .
C197 C227 C228 C224 -143.3(11) . .
C226 C227 C228 C224 -2.3(13) . .
C221 C224 C228 C192 -1.6(18) . .
C225 C224 C228 C192 -145.1(11) . .
C221 C224 C228 C227 144.2(11) . .
C225 C224 C228 C227 0.7(13) . .
C233 C229 C230 C231 0.0 . .
C253 C229 C230 C231 -140.5(10) . .
C233 C229 C230 C235 144.7 . .
C253 C229 C230 C235 4.2(10) . .
C229 C230 C231 C232 0.0 . .
C235 C230 C231 C232 -140.7 . .
C229 C230 C231 C244 143.7(7) . .
C235 C230 C231 C244 3.1(7) . .
C230 C231 C232 C240 145.3(9) . .
C244 C231 C232 C240 2.0(9) . .
C230 C231 C232 C233 0.0 . .
C244 C231 C232 C233 -143.2(6) . .
C230 C229 C233 C232 0.0 . .
C253 C229 C233 C232 139.6(9) . .
C230 C229 C233 C250 -142.4(11) . .
C253 C229 C233 C250 -2.7(13) . .
C240 C232 C233 C229 -145.1(8) . .
C231 C232 C233 C229 0.0 . .
C240 C232 C233 C250 -6.3(13) . .
C231 C232 C233 C250 138.8(11) . .
C254 C234 C235 C236 153.3(10) . .
C238 C234 C235 C236 0.0 . .
C254 C234 C235 C230 15.0(10) . .
C238 C234 C235 C230 -138.3 . .
C231 C230 C235 C236 -4.2 . .
C229 C230 C235 C236 -142.3 . .
C231 C230 C235 C234 131.7 . .
C229 C230 C235 C234 -6.4 . .
C234 C235 C236 C237 0.0 . .
C230 C235 C236 C237 142.6 . .
C234 C235 C236 C245 -139.4(7) . .
C230 C235 C236 C245 3.2(7) . .
C235 C236 C237 C238 0.0 . .
C245 C236 C237 C238 141.1(5) . .
C235 C236 C237 C255 -145.4(9) . .
C245 C236 C237 C255 -4.3(8) . .
C236 C237 C238 C243 -144.2(16) . 2_657
C255 C237 C238 C243 -5.6(18) . 2_657
C236 C237 C238 C234 0.0 . .
C255 C237 C238 C234 138.6(9) . .
C254 C234 C238 C243 14(2) . 2_657
C235 C234 C238 C243 148.0(16) . 2_657
C254 C234 C238 C237 -134.0(15) . .
C235 C234 C238 C237 0.0 . .
C231 C232 C240 C241 -4.8(18) . .
C233 C232 C240 C241 136.0(13) . .
C231 C232 C240 C239 -136.2(9) . .
C233 C232 C240 C239 4.5(15) . .
C249 C239 C240 C241 -146.2(16) . .
C243 C239 C240 C241 -0.7(18) . .
C249 C239 C240 C232 -8.0(19) . .
C243 C239 C240 C232 137.4(14) . .
C232 C240 C241 C248 3(2) . .
C239 C240 C241 C248 138.5(13) . .
C232 C240 C241 C242 -135.4(13) . .
C239 C240 C241 C242 0.6(18) . .
C240 C241 C242 C258 145.2(15) . .
C248 C241 C242 C258 1.7(16) . .
C240 C241 C242 C243 -0.1(19) . .
C248 C241 C242 C243 -143.7(13) . .
C258 C242 C243 C238 13(4) . 2_657
C241 C242 C243 C238 145(2) . 2_657
C258 C242 C243 C239 -133.2(18) . .
C241 C242 C243 C239 -0.4(19) . .
C249 C239 C243 C238 -19(4) . 2_657
C240 C239 C243 C238 -147.0(19) . 2_657
C249 C239 C243 C242 129(2) . .
C240 C239 C243 C242 1(2) . .
C230 C231 C244 C245 -0.7(10) . .
C232 C231 C244 C245 138.3(6) . .
C230 C231 C244 C248 -136.1(7) . .
C232 C231 C244 C248 2.9(8) . .
C248 C244 C245 C246 0.0 . .
C231 C244 C245 C246 -140.0(9) . .
C248 C244 C245 C236 139.9(9) . .
C231 C244 C245 C236 -0.1(10) . .
C235 C236 C245 C246 135.0(7) . .
C237 C236 C245 C246 -0.8(7) . .
C235 C236 C245 C244 -1.3(10) . .
C237 C236 C245 C244 -137.1(6) . .
C244 C245 C246 C256 149.6(18) . .
C236 C245 C246 C256 8.0(18) . .
C244 C245 C246 C247 0.0 . .
C236 C245 C246 C247 -141.6(8) . .
C256 C246 C247 C257 2(3) . .
C245 C246 C247 C257 143(3) . .
C256 C246 C247 C248 -142(2) . .
C245 C246 C247 C248 0.0 . .
C257 C247 C248 C244 -156(2) . .
C246 C247 C248 C244 0.0 . .
C257 C247 C248 C241 -16(2) . .
C246 C247 C248 C241 140.4(11) . .
C245 C244 C248 C247 0.0 . .
C231 C244 C248 C247 139.6(9) . .
C245 C244 C248 C241 -144.4(10) . .
C231 C244 C248 C241 -4.8(11) . .
C240 C241 C248 C247 -135.5(14) . .
C242 C241 C248 C247 5.7(15) . .
C240 C241 C248 C244 2.3(19) . .
C242 C241 C248 C244 143.5(9) . .
C243 C239 C249 C250 -87(8) . .
C240 C239 C249 C250 41(8) . .
C243 C239 C249 C255 19(3) . 2_657
C240 C239 C249 C255 147.4(11) . 2_657
C239 C249 C250 C251 86(9) . .
C255 C249 C250 C251 -24(4) 2_657 .
C239 C249 C250 C233 -41(8) . .
C255 C249 C250 C233 -150.9(12) 2_657 .
C229 C233 C250 C249 146.5(14) . .
C232 C233 C250 C249 10(2) . .
C229 C233 C250 C251 -1(2) . .
C232 C233 C250 C251 -137.4(16) . .
C249 C250 C251 C252 -119(4) . .
C233 C250 C251 C252 2(4) . .
C249 C250 C251 C256 22(4) . 2_657
C233 C250 C251 C256 143.1(16) . 2_657
C250 C251 C252 C253 3(5) . .
C256 C251 C252 C253 -127(3) 2_657 .
C250 C251 C252 C257 135(3) . 2_657
C256 C251 C252 C257 4(3) 2_657 2_657
C251 C252 C253 C254 110(5) . .
C257 C252 C253 C254 -29(5) 2_657 .
C251 C252 C253 C229 -7(4) . .
C257 C252 C253 C229 -145.5(13) 2_657 .
C251 C252 C253 C258 139(3) . 2_657
C257 C252 C253 C258 0.5(13) 2_657 2_657
C233 C229 C253 C254 -147.1(12) . .
C230 C229 C253 C254 -11.4(18) . .
C233 C229 C253 C252 5.9(18) . .
C230 C229 C253 C252 141.6(13) . .
C233 C229 C253 C258 -89(3) . 2_657
C230 C229 C253 C258 47(3) . 2_657
C252 C253 C254 C234 -53(8) . .
C229 C253 C254 C234 67(6) . .
C258 C253 C254 C234 -83(6) 2_657 .
C252 C253 C254 C258 30(4) . 2_657
C229 C253 C254 C258 150.3(11) . 2_657
C235 C234 C254 C253 -70(6) . .
C238 C234 C254 C253 66(6) . .
C235 C234 C254 C258 -147.4(8) . 2_657
C238 C234 C254 C258 -11.2(19) . 2_657
C238 C237 C255 C256 -134.3(19) . .
C236 C237 C255 C256 3(2) . .
C238 C237 C255 C249 3.5(14) . 2_657
C236 C237 C255 C249 140.7(9) . 2_657
C245 C246 C256 C255 -13(5) . .
C247 C246 C256 C255 127(4) . .
C245 C246 C256 C251 -147.2(11) . 2_657
C247 C246 C256 C251 -6(3) . 2_657
C237 C255 C256 C246 8(5) . .
C249 C255 C256 C246 -126(4) 2_657 .
C237 C255 C256 C251 141.7(14) . 2_657
C249 C255 C256 C251 8(2) 2_657 2_657
C248 C247 C257 C258 30(6) . .
C246 C247 C257 C258 -114(5) . .
C248 C247 C257 C252 147.4(12) . 2_657
C246 C247 C257 C252 3(3) . 2_657
C247 C257 C258 C242 -24(6) . .
C252 C257 C258 C242 -144.0(15) 2_657 .
C247 C257 C258 C254 108(5) . 2_657
C252 C257 C258 C254 -12(2) 2_657 2_657
C247 C257 C258 C253 120(5) . 2_657
C252 C257 C258 C253 -0.6(14) 2_657 2_657
C243 C242 C258 C257 130(2) . .
C241 C242 C258 C257 1(2) . .
C243 C242 C258 C254 -12(2) . 2_657
C241 C242 C258 C254 -141.3(11) . 2_657
C243 C242 C258 C253 4(3) . 2_657
C241 C242 C258 C253 -125.4(16) . 2_657
